data_1573136
loop_
_publ_author_name
'Wu, Weikang'
'Rajeshkumar, Thayalan'
'Zhu, Shan'
'Chai, Fuxiang'
'Hong, Dongjing'
'Huang, Zeming'
'Yuan, Qingbing'
'Maron, Laurent'
'Wang, Shaowu'

_publ_section_title
;
 Rare-earth metal complexes bearing electrophilic and nucleophilic carbon
 centres and their unique reactivity patterns towards pyridine
 derivatives.
;
_journal_issue 48
_journal_name_full 'Chemical science'
_journal_page_first 20315
_journal_page_last 20327
_journal_paper_doi 10.1039/d4sc04197f
_journal_volume 15
_journal_year 2024
_chemical_formula_moiety 'C60 H87 Er N6 O Si, 0.5(C6 H14)'
_chemical_formula_sum 'C63 H94 Er N6 O Si'
_chemical_formula_weight 1146.79
_space_group_crystal_system triclinic
_space_group_IT_number 2
_space_group_name_Hall '-P 1'
_space_group_name_H-M_alt 'P -1'
_atom_sites_solution_hydrogens mixed
_atom_sites_solution_primary iterative
_audit_creation_date 2024-04-16
_audit_creation_method
;
Olex2 1.5
(compiled 2023.08.24 svn.re1ec1418 for OlexSys, GUI svn.r6817)
;
_audit_update_record
;
2024-05-29 deposited with the CCDC.	2024-11-12 downloaded from the CCDC.
;
_cell_angle_alpha 103.08(4)
_cell_angle_beta 94.75(4)
_cell_angle_gamma 94.70(3)
_cell_formula_units_Z 2
_cell_length_a 10.554(9)
_cell_length_b 12.716(12)
_cell_length_c 23.25(2)
_cell_measurement_reflns_used 9682
_cell_measurement_temperature 300
_cell_measurement_theta_max 27.52
_cell_measurement_theta_min 2.87
_cell_volume 3013(5)
_computing_molecular_graphics 'Olex2 1.5 (Dolomanov et al., 2009)'
_computing_publication_material 'Olex2 1.5 (Dolomanov et al., 2009)'
_computing_structure_refinement 'SHELXL 2018/3 (Sheldrick, 2015)'
_computing_structure_solution 'olex2.solve 1.5 (Bourhis et al., 2015)'
_diffrn_ambient_temperature 300
_diffrn_measured_fraction_theta_full 0.992
_diffrn_measured_fraction_theta_max 0.992
_diffrn_measurement_device_type 'Bruker APEX-II CCD'
_diffrn_measurement_method '\f and \w scans'
_diffrn_radiation_type MoK\a
_diffrn_radiation_wavelength 0.71076
_diffrn_reflns_av_R_equivalents 0.1155
_diffrn_reflns_av_unetI/netI 0.0595
_diffrn_reflns_Laue_measured_fraction_full 0.992
_diffrn_reflns_Laue_measured_fraction_max 0.992
_diffrn_reflns_limit_h_max 12
_diffrn_reflns_limit_h_min -12
_diffrn_reflns_limit_k_max 15
_diffrn_reflns_limit_k_min -15
_diffrn_reflns_limit_l_max 27
_diffrn_reflns_limit_l_min -27
_diffrn_reflns_number 95245
_diffrn_reflns_point_group_measured_fraction_full 0.992
_diffrn_reflns_point_group_measured_fraction_max 0.992
_diffrn_reflns_theta_full 25.000
_diffrn_reflns_theta_max 25.000
_diffrn_reflns_theta_min 2.885
_exptl_absorpt_coefficient_mu 1.456
_exptl_absorpt_correction_T_max 0.770
_exptl_absorpt_correction_T_min 0.740
_exptl_absorpt_correction_type multi-scan
_exptl_absorpt_process_details 'SADABS 2014/5'
_exptl_crystal_colour 'clear light yellow'
_exptl_crystal_colour_lustre clear
_exptl_crystal_colour_modifier light
_exptl_crystal_colour_primary yellow
_exptl_crystal_density_diffrn 1.264
_exptl_crystal_description block
_exptl_crystal_F_000 1208
_exptl_crystal_size_max 0.22
_exptl_crystal_size_mid 0.2
_exptl_crystal_size_min 0.19
_refine_diff_density_max 1.587
_refine_diff_density_min -1.591
_refine_diff_density_rms 0.106
_refine_ls_extinction_method none
_refine_ls_goodness_of_fit_ref 1.184
_refine_ls_hydrogen_treatment constr
_refine_ls_matrix_type full
_refine_ls_number_parameters 951
_refine_ls_number_reflns 10554
_refine_ls_number_restraints 1214
_refine_ls_restrained_S_all 1.153
_refine_ls_R_factor_all 0.1006
_refine_ls_R_factor_gt 0.0774
_refine_ls_shift/su_max 0.001
_refine_ls_shift/su_mean 0.000
_refine_ls_structure_factor_coef Fsqd
_refine_ls_weighting_details 'w=1/[\s^2^(Fo^2^)+(0.0410P)^2^+16.4104P] where P=(Fo^2^+2Fc^2^)/3'
_refine_ls_weighting_scheme calc
_refine_ls_wR_factor_gt 0.1476
_refine_ls_wR_factor_ref 0.1589
_reflns_Friedel_coverage 0.000
_reflns_number_gt 8625
_reflns_number_total 10554
_reflns_threshold_expression 'I > 2\s(I)'
_cod_data_source_file d4sc04197f3.cif
_cod_data_source_block 3b
_cod_depositor_comments 'Adding full bibliography for 1573095--1573138.cif.'
_cod_database_code 1573136
_shelx_shelxl_version_number 2018/3
_shelx_space_group_comment
;
The symmetry employed for this shelxl refinement is uniquely defined
by the following loop, which should always be used as a source of
symmetry information in preference to the above space-group names.
They are only intended as comments.
;
_shelx_estimated_absorpt_t_max 0.769
_shelx_estimated_absorpt_t_min 0.740
_olex2_refinement_description
;
1. Fixed Uiso
 At 1.2 times of:
  All C(H) groups, All C(H,H) groups
 At 1.5 times of:
  All C(H,H,H) groups
2. Restrained distances
 C1A-C1B = C1B-C1C = C1C-C1D = C1D-C1E = C1E-C1F
 1.52 with sigma of 0.02
 C1A-C1C = C1D-C1F
 2.53 with sigma of 0.04
 C1B-C1D = C1C-C1E
 2.54 with sigma of 0.04
 O1-C53A \\sim O1-C53 \\sim O1-C56A \\sim O1-C56
 with sigma of 0.02
 N4-C35 \\sim N4-C35A
 with sigma of 0.02
 C45-C48 \\sim C45-C50 \\sim C48-C50
 with sigma of 0.04
 C1A-C1B \\sim C1B-C1C \\sim C1C-C1D \\sim C1D-C1E \\sim C1E-C1F
 with sigma of 0.02
 C36A-C35A \\sim C36-C35
 with sigma of 0.02
 C1A-C1C \\sim C1C-C1E \\sim C1B-C1D \\sim C1D-C1F
 with sigma of 0.04
 C49-C45 \\sim C49-C48 \\sim C49-C50
 with sigma of 0.02
 N5-C36A \\sim N5-C36 \\sim N5-C41 \\sim N5-C41A \\sim N5-C37A \\sim N5-C37
 with sigma of 0.02
 C41-C40 \\sim C41A-C40A \\sim C40A-C39A \\sim C40-C39 \\sim C39-C38 \\sim
C39A-C38A \\sim C38A-C37A ~
 C38-C37
 with sigma of 0.02
 Er1-C57 \\sim Er1-C57A
 with sigma of 0.02
 Si1-C57A \\sim Si1-C57 \\sim Si1-C60A \\sim Si1-C60 \\sim Si1-C58 \\sim
Si1-C58A \\sim Si1-C59 \\sim Si1-
 C59A
 with sigma of 0.02
 N2-C11 \\sim N2-C11A \\sim N2-C15A \\sim N2-C15
 with sigma of 0.02
 C12-C11 \\sim C12A-C11A \\sim C13-C12 \\sim C13A-C12A \\sim C14-C13 \\sim
C14A-C13A \\sim C15A-C14A ~
 C15-C14
 with sigma of 0.02
 N6-C43 \\sim N6-C43A
 with sigma of 0.02
3. Uiso/Uaniso restraints and constraints
C1A \\sim C1B \\sim C1C \\sim C1D \\sim C1E \\sim C1F: within 2A with sigma of
0.04 and sigma for terminal atoms of 0.08 within 2A
O1 \\sim C53 \\sim C54 \\sim C55 \\sim C56 \\sim C53A \\sim C54A \\sim C55A
\\sim C56A: within 2A with sigma of 0.01 and sigma for terminal atoms of 0.02
within 2A
N4 \\sim N5 \\sim C35 \\sim C36 \\sim C37 \\sim C38 \\sim C39 \\sim C40 \\sim
C41 \\sim C35A \\sim C36A \\sim C37A \\sim C38A \\sim C39A \\sim C40A \\sim
C41A: within 2A with sigma of 0.01 and sigma for terminal atoms of 0.02 within
2A
Si1 \\sim C57 \\sim C58 \\sim C59 \\sim C60 \\sim C57A \\sim C58A \\sim C59A
\\sim C60A: within 2A with sigma of 0.01 and sigma for terminal atoms of 0.02
within 2A
N2 \\sim C11 \\sim C12 \\sim C13 \\sim C14 \\sim C15 \\sim C11A \\sim C12A
\\sim C13A \\sim C14A \\sim C15A: within 2A with sigma of 0.01 and sigma for
terminal atoms of 0.02 within 2A
C43 \\sim C44 \\sim C45 \\sim C46 \\sim C47 \\sim C48 \\sim C49 \\sim C50 \\sim
C51 \\sim C52 \\sim C43A \\sim C44A \\sim C45A \\sim C46A \\sim C47A \\sim C48A
\\sim C49A \\sim C50A \\sim C51A \\sim C52A \\sim N6: within 2A with sigma of
0.01 and sigma for terminal atoms of 0.02 within 2A
4. Rigid body (RIGU) restrains
 C1A, C1B, C1C, C1D, C1E, C1F
 with sigma for 1-2 distances of 0.004 and sigma for 1-3 distances of 0.004
5. Same fragment restrains
{Er1, Si1, C57A, C58A, C59A, C60A} sigma for 1-2: 0.02, 1-3: 0.04
as in
{Er1, Si1, C57, C58, C59, C60}
{N2, C11A, C12A, C13A, C14A, C15A} sigma for 1-2: 0.02, 1-3: 0.04
as in
{N2, C11, C12, C13, C14, C15}
{N4, N5, C35A, C36A, C37A, C38A, C39A, C40A, C41A} sigma for 1-2: 0.02, 1-3:
0.04
as in
{N4, N5, C35, C36, C37, C38, C39, C40, C41}
{O1, C53A, C54A, C55A, C56A} sigma for 1-2: 0.02, 1-3: 0.04
as in
{O1, C53, C54, C55, C56}
{N6, C43A, C44A, C45A, C46A, C47A, C48A, C49A, C50A, C51A, C52A} sigma for 1-2:
0.02, 1-3: 0.04
as in
{N6, C43, C44, C45, C46, C47, C48, C49, C50, C51, C52}
6. Others
 Sof(C53A)=Sof(H53C)=Sof(H53D)=Sof(C54A)=Sof(H54C)=Sof(H54D)=Sof(C55A)=
 Sof(H55C)=Sof(H55D)=Sof(C56A)=Sof(H56C)=Sof(H56D)=1-FVAR(1)
 Sof(C53)=Sof(H53A)=Sof(H53B)=Sof(C54)=Sof(H54A)=Sof(H54B)=Sof(C55)=Sof(H55A)=
 Sof(H55B)=Sof(C56)=Sof(H56A)=Sof(H56B)=FVAR(1)
 Sof(C35A)=Sof(H35C)=Sof(H35D)=Sof(C36A)=Sof(H36C)=Sof(H36D)=Sof(C37A)=
 Sof(H37C)=Sof(H37D)=Sof(C38A)=Sof(H38C)=Sof(H38D)=Sof(C39A)=Sof(H39C)=
 Sof(H39D)=Sof(C40A)=Sof(H40C)=Sof(H40D)=Sof(C41A)=Sof(H41C)=Sof(H41D)=1-FVAR(2)
 Sof(C35)=Sof(H35A)=Sof(H35B)=Sof(C36)=Sof(H36A)=Sof(H36B)=Sof(C37)=Sof(H37A)=
 Sof(H37B)=Sof(C38)=Sof(H38A)=Sof(H38B)=Sof(C39)=Sof(H39A)=Sof(H39B)=Sof(C40)=
 Sof(H40A)=Sof(H40B)=Sof(C41)=Sof(H41A)=Sof(H41B)=FVAR(2)
 Sof(C57A)=Sof(H57C)=Sof(H57D)=Sof(C58A)=Sof(H58D)=Sof(H58E)=Sof(H58F)=
 Sof(C59A)=Sof(H59D)=Sof(H59E)=Sof(H59F)=Sof(C60A)=Sof(H60D)=Sof(H60E)=
 Sof(H60F)=1-FVAR(3)
 Sof(C57)=Sof(H57A)=Sof(H57B)=Sof(C58)=Sof(H58A)=Sof(H58B)=Sof(H58C)=Sof(C59)=
 Sof(H59A)=Sof(H59B)=Sof(H59C)=Sof(C60)=Sof(H60A)=Sof(H60B)=Sof(H60C)=FVAR(3)
 Sof(C43A)=Sof(C44A)=Sof(H44C)=Sof(H44D)=Sof(C45A)=Sof(H45C)=Sof(H45D)=
 Sof(C46A)=Sof(H46C)=Sof(H46D)=Sof(C47A)=Sof(H47A)=Sof(C48A)=Sof(H48C)=
 Sof(H48D)=Sof(C49A)=Sof(H49A)=Sof(C50A)=Sof(H50C)=Sof(H50D)=Sof(C51A)=
 Sof(H51A)=Sof(C52A)=Sof(H52C)=Sof(H52D)=1-FVAR(4)
 Sof(C43)=Sof(C44)=Sof(H44A)=Sof(H44B)=Sof(C45)=Sof(H45A)=Sof(H45B)=Sof(C46)=
 Sof(H46A)=Sof(H46B)=Sof(C47)=Sof(H47)=Sof(C48)=Sof(H48A)=Sof(H48B)=Sof(C49)=
 Sof(H49)=Sof(C50)=Sof(H50A)=Sof(H50B)=Sof(C51)=Sof(H51)=Sof(C52)=Sof(H52A)=
 Sof(H52B)=FVAR(4)
 Sof(C11A)=Sof(H11C)=Sof(H11D)=Sof(C12A)=Sof(H12C)=Sof(H12D)=Sof(C13A)=
 Sof(H13C)=Sof(H13D)=Sof(C14A)=Sof(H14C)=Sof(H14D)=Sof(C15A)=Sof(H15C)=
 Sof(H15D)=1-FVAR(5)
 Sof(C11)=Sof(H11A)=Sof(H11B)=Sof(C12)=Sof(H12A)=Sof(H12B)=Sof(C13)=Sof(H13A)=
 Sof(H13B)=Sof(C14)=Sof(H14A)=Sof(H14B)=Sof(C15)=Sof(H15A)=Sof(H15B)=FVAR(5)
 Fixed Sof: C1A(0.5) H1AA(0.5) H1AB(0.5) H1AC(0.5) C1B(0.5) H1BA(0.5)
 H1BB(0.5) C1C(0.5) H1CA(0.5) H1CB(0.5) C1D(0.5) H1DA(0.5) H1DB(0.5) C1E(0.5)
 H1EA(0.5) H1EB(0.5) C1F(0.5) H1FA(0.5) H1FB(0.5) H1FC(0.5)
 Fixed Y: C35A(0.484369)
7.a Riding coordinates:
 C1F(H1FA,H1FB,H1FC)
7.b Ternary CH refined with riding coordinates:
 C47(H47), C49(H49), C51(H51), C21(H21), C23(H23), C25(H25), C47A(H47A),
 C49A(H49A), C51A(H51A)
7.c Secondary CH2 refined with riding coordinates:
 C57(H57A,H57B), C53(H53A,H53B), C54(H54A,H54B), C55(H55A,H55B), C56(H56A,
 H56B), C11(H11A,H11B), C12(H12A,H12B), C13(H13A,H13B), C14(H14A,H14B),
 C15(H15A,H15B), C35(H35A,H35B), C36(H36A,H36B), C37(H37A,H37B), C38(H38A,H38B),
  C39(H39A,H39B), C40(H40A,H40B), C41(H41A,H41B), C44(H44A,H44B), C45(H45A,
 H45B), C46(H46A,H46B), C48(H48A,H48B), C50(H50A,H50B), C52(H52A,H52B), C9(H9A,
 H9B), C10(H10A,H10B), C18(H18A,H18B), C19(H19A,H19B), C20(H20A,H20B), C22(H22A,
 H22B), C24(H24A,H24B), C26(H26A,H26B), C44A(H44C,H44D), C45A(H45C,H45D),
 C46A(H46C,H46D), C48A(H48C,H48D), C50A(H50C,H50D), C52A(H52C,H52D), C11A(H11C,
 H11D), C12A(H12C,H12D), C13A(H13C,H13D), C14A(H14C,H14D), C15A(H15C,H15D),
 C35A(H35C,H35D), C36A(H36C,H36D), C37A(H37C,H37D), C38A(H38C,H38D), C39A(H39C,
 H39D), C40A(H40C,H40D), C41A(H41C,H41D), C53A(H53C,H53D), C54A(H54C,H54D),
 C55A(H55C,H55D), C56A(H56C,H56D), C57A(H57C,H57D), C1B(H1BA,H1BB), C1C(H1CA,
 H1CB), C1D(H1DA,H1DB), C1E(H1EA,H1EB)
7.d Me refined with riding coordinates:
 C58(H58A,H58B,H58C), C59(H59A,H59B,H59C), C60(H60A,H60B,H60C), C58A(H58D,H58E,
 H58F), C59A(H59D,H59E,H59F), C60A(H60D,H60E,H60F)
7.e Aromatic/amide H refined with riding coordinates:
 C4(H4), C5(H5), C6(H6), C7(H7), C16(H16), C30(H30), C31(H31), C32(H32),
 C33(H33), C42(H42)
7.f Idealised Me refined as rotating group:
 C1A(H1AA,H1AB,H1AC)
;
_olex2_submission_special_instructions 'No special instructions were received'

loop_
_space_group_symop_operation_xyz
'x, y, z'
'-x, -y, -z'

loop_
_atom_site_label
_atom_site_type_symbol
_atom_site_fract_x
_atom_site_fract_y
_atom_site_fract_z
_atom_site_U_iso_or_equiv
_atom_site_adp_type
_atom_site_occupancy
_atom_site_site_symmetry_order
_atom_site_calc_flag
_atom_site_refinement_flags_posn
_atom_site_refinement_flags_adp
_atom_site_refinement_flags_occupancy
_atom_site_disorder_assembly
_atom_site_disorder_group
Er1 Er 0.76741(4) 0.78227(3) 0.25023(2) 0.04453(13) Uani 1 1 d D . . . .
Si1 Si 0.7844(3) 0.8153(2) 0.08833(11) 0.0761(9) Uani 1 1 d D U . . .
C57 C 0.8418(16) 0.821(2) 0.1638(5) 0.064(3) Uani 0.68(4) 1 d D U P A 1
H57A H 0.877948 0.896028 0.177805 0.077 Uiso 0.68(4) 1 calc R U P A 1
H57B H 0.915194 0.779740 0.159173 0.077 Uiso 0.68(4) 1 calc R U P A 1
C58 C 0.6267(16) 0.863(2) 0.0823(10) 0.098(6) Uani 0.68(4) 1 d D U P A 1
H58A H 0.599324 0.858241 0.041317 0.147 Uiso 0.68(4) 1 calc R U P A 1
H58B H 0.567131 0.817843 0.097832 0.147 Uiso 0.68(4) 1 calc R U P A 1
H58C H 0.630521 0.936415 0.104445 0.147 Uiso 0.68(4) 1 calc R U P A 1
C59 C 0.8885(19) 0.898(2) 0.0512(8) 0.091(5) Uani 0.68(4) 1 d D U P A 1
H59A H 0.852064 0.890620 0.011117 0.137 Uiso 0.68(4) 1 calc R U P A 1
H59B H 0.895677 0.972279 0.072272 0.137 Uiso 0.68(4) 1 calc R U P A 1
H59C H 0.971781 0.872260 0.050863 0.137 Uiso 0.68(4) 1 calc R U P A 1
C60 C 0.782(3) 0.6773(11) 0.0435(9) 0.102(6) Uani 0.68(4) 1 d D U P A 1
H60A H 0.750966 0.674951 0.003159 0.152 Uiso 0.68(4) 1 calc R U P A 1
H60B H 0.866697 0.655395 0.044881 0.152 Uiso 0.68(4) 1 calc R U P A 1
H60C H 0.726399 0.629005 0.058827 0.152 Uiso 0.68(4) 1 calc R U P A 1
O1 O 0.8814(7) 0.6255(5) 0.2430(3) 0.0780(18) Uani 1 1 d D U . . .
C53 C 0.992(2) 0.620(2) 0.2101(12) 0.098(3) Uani 0.507(11) 1 d D U P B 1
H53A H 1.043725 0.689550 0.220155 0.117 Uiso 0.507(11) 1 calc R U P B 1
H53B H 0.965398 0.601695 0.167759 0.117 Uiso 0.507(11) 1 calc R U P B 1
C54 C 1.065(2) 0.535(2) 0.2267(13) 0.103(3) Uani 0.507(11) 1 d D U P B 1
H54A H 1.144773 0.566868 0.250100 0.124 Uiso 0.507(11) 1 calc R U P B 1
H54B H 1.082563 0.482966 0.191719 0.124 Uiso 0.507(11) 1 calc R U P B 1
C55 C 0.973(3) 0.4804(19) 0.2646(13) 0.103(4) Uani 0.507(11) 1 d D U P B 1
H55A H 0.922469 0.415902 0.240443 0.124 Uiso 0.507(11) 1 calc R U P B 1
H55B H 1.020126 0.461887 0.297842 0.124 Uiso 0.507(11) 1 calc R U P B 1
C56 C 0.903(3) 0.5567(19) 0.2820(10) 0.091(4) Uani 0.507(11) 1 d D U P B 1
H56A H 0.942216 0.600869 0.319832 0.110 Uiso 0.507(11) 1 calc R U P B 1
H56B H 0.820552 0.524192 0.288716 0.110 Uiso 0.507(11) 1 calc R U P B 1
N1 N 1.0787(7) 0.9241(5) 0.3198(3) 0.0496(17) Uani 1 1 d . . . . .
N2 N 1.1920(7) 1.1078(6) 0.2261(3) 0.0650(19) Uani 1 1 d D U . . .
C11 C 1.109(3) 1.067(2) 0.1708(8) 0.074(3) Uani 0.52(5) 1 d D U P C 1
H11A H 1.027938 1.097213 0.174629 0.089 Uiso 0.52(5) 1 calc R U P C 1
H11B H 1.093442 0.989055 0.163175 0.089 Uiso 0.52(5) 1 calc R U P C 1
C12 C 1.168(4) 1.0978(18) 0.1187(8) 0.082(4) Uani 0.52(5) 1 d D U P C 1
H12A H 1.109906 1.072211 0.082835 0.098 Uiso 0.52(5) 1 calc R U P C 1
H12B H 1.246923 1.064096 0.112674 0.098 Uiso 0.52(5) 1 calc R U P C 1
C13 C 1.196(3) 1.221(2) 0.1319(10) 0.085(4) Uani 0.52(5) 1 d D U P C 1
H13A H 1.117370 1.254341 0.137181 0.102 Uiso 0.52(5) 1 calc R U P C 1
H13B H 1.234060 1.241754 0.099071 0.102 Uiso 0.52(5) 1 calc R U P C 1
C14 C 1.289(3) 1.257(2) 0.1888(11) 0.084(4) Uani 0.52(5) 1 d D U P C 1
H14A H 1.366311 1.221384 0.184250 0.101 Uiso 0.52(5) 1 calc R U P C 1
H14B H 1.311368 1.334961 0.197815 0.101 Uiso 0.52(5) 1 calc R U P C 1
C15 C 1.219(3) 1.2252(12) 0.2384(9) 0.079(4) Uani 0.52(5) 1 d D U P C 1
H15A H 1.271506 1.251225 0.276033 0.094 Uiso 0.52(5) 1 calc R U P C 1
H15B H 1.139603 1.258579 0.241285 0.094 Uiso 0.52(5) 1 calc R U P C 1
N3 N 0.7377(6) 0.7646(5) 0.3559(3) 0.0426(15) Uani 1 1 d . . . . .
N4 N 0.4948(7) 0.5877(5) 0.1721(3) 0.0561(17) Uani 1 1 d D U . . .
N5 N 0.6666(11) 0.3555(7) 0.1015(5) 0.101(2) Uani 1 1 d D U . . .
C35 C 0.5445(17) 0.4831(10) 0.1640(8) 0.065(3) Uani 0.671(14) 1 d D U P D 1
H35A H 0.474517 0.426934 0.160644 0.078 Uiso 0.671(14) 1 calc R U P D 1
H35B H 0.602601 0.482382 0.198453 0.078 Uiso 0.671(14) 1 calc R U P D 1
C36 C 0.6146(17) 0.4592(10) 0.1086(8) 0.077(3) Uani 0.671(14) 1 d D U P D 1
H36A H 0.555969 0.458210 0.074039 0.092 Uiso 0.671(14) 1 calc R U P D 1
H36B H 0.683359 0.516236 0.111554 0.092 Uiso 0.671(14) 1 calc R U P D 1
C37 C 0.770(2) 0.3508(14) 0.0658(11) 0.127(4) Uani 0.671(14) 1 d D U P D 1
H37A H 0.837696 0.407535 0.084457 0.152 Uiso 0.671(14) 1 calc R U P D 1
H37B H 0.741266 0.362658 0.027253 0.152 Uiso 0.671(14) 1 calc R U P D 1
C38 C 0.824(2) 0.2358(16) 0.0575(11) 0.132(4) Uani 0.671(14) 1 d D U P D 1
H38A H 0.892825 0.231478 0.032340 0.158 Uiso 0.671(14) 1 calc R U P D 1
H38B H 0.855489 0.223935 0.095623 0.158 Uiso 0.671(14) 1 calc R U P D 1
C39 C 0.710(2) 0.1507(15) 0.0283(11) 0.132(4) Uani 0.671(14) 1 d D U P D 1
H39A H 0.671694 0.167755 -0.007343 0.158 Uiso 0.671(14) 1 calc R U P D 1
H39B H 0.738872 0.078798 0.017792 0.158 Uiso 0.671(14) 1 calc R U P D 1
C40 C 0.615(2) 0.1557(14) 0.0747(10) 0.128(4) Uani 0.671(14) 1 d D U P D 1
H40A H 0.656226 0.150158 0.112580 0.154 Uiso 0.671(14) 1 calc R U P D 1
H40B H 0.545008 0.098517 0.061719 0.154 Uiso 0.671(14) 1 calc R U P D 1
C41 C 0.5675(17) 0.2702(12) 0.0786(10) 0.119(4) Uani 0.671(14) 1 d D U P D 1
H41A H 0.533813 0.275253 0.039335 0.142 Uiso 0.671(14) 1 calc R U P D 1
H41B H 0.498606 0.278559 0.103882 0.142 Uiso 0.671(14) 1 calc R U P D 1
N6 N 0.6161(6) 0.9176(5) 0.2532(3) 0.0425(14) Uani 1 1 d D U . . .
C43 C 0.6344(15) 1.0358(8) 0.2819(6) 0.0489(19) Uani 0.686(11) 1 d D U P E 1
C44 C 0.6378(15) 1.0463(9) 0.3475(5) 0.060(2) Uani 0.686(11) 1 d D U P E 1
H44A H 0.699876 1.001550 0.359933 0.072 Uiso 0.686(11) 1 calc R U P E 1
H44B H 0.554625 1.020929 0.356974 0.072 Uiso 0.686(11) 1 calc R U P E 1
C45 C 0.7602(13) 1.0801(9) 0.2660(7) 0.061(2) Uani 0.686(11) 1 d D U P E 1
H45A H 0.755292 1.072563 0.223417 0.073 Uiso 0.686(11) 1 calc R U P E 1
H45B H 0.826847 1.037875 0.276925 0.073 Uiso 0.686(11) 1 calc R U P E 1
C46 C 0.5321(13) 1.1037(10) 0.2638(6) 0.058(2) Uani 0.686(11) 1 d D U P E 1
H46A H 0.449547 1.076087 0.272932 0.069 Uiso 0.686(11) 1 calc R U P E 1
H46B H 0.527354 1.097510 0.221308 0.069 Uiso 0.686(11) 1 calc R U P E 1
C47 C 0.6748(17) 1.1686(11) 0.3819(7) 0.069(3) Uani 0.686(11) 1 d D U P E 1
H47 H 0.680503 1.176232 0.424931 0.083 Uiso 0.686(11) 1 calc R U P E 1
C48 C 0.8015(16) 1.2029(12) 0.3628(7) 0.073(3) Uani 0.686(11) 1 d D U P E 1
H48A H 0.831016 1.276086 0.385146 0.087 Uiso 0.686(11) 1 calc R U P E 1
H48B H 0.863515 1.155455 0.372199 0.087 Uiso 0.686(11) 1 calc R U P E 1
C49 C 0.7955(15) 1.1998(9) 0.2975(7) 0.071(3) Uani 0.686(11) 1 d D U P E 1
H49 H 0.877683 1.227558 0.286997 0.086 Uiso 0.686(11) 1 calc R U P E 1
C50 C 0.6899(15) 1.2626(11) 0.2805(7) 0.068(3) Uani 0.686(11) 1 d D U P E 1
H50A H 0.711381 1.338779 0.299820 0.081 Uiso 0.686(11) 1 calc R U P E 1
H50B H 0.683721 1.256082 0.237979 0.081 Uiso 0.686(11) 1 calc R U P E 1
C51 C 0.5626(16) 1.2252(11) 0.2970(7) 0.063(2) Uani 0.686(11) 1 d D U P E 1
H51 H 0.496553 1.268545 0.285481 0.076 Uiso 0.686(11) 1 calc R U P E 1
C52 C 0.5671(15) 1.2272(12) 0.3611(7) 0.069(3) Uani 0.686(11) 1 d D U P E 1
H52A H 0.486443 1.193603 0.368887 0.083 Uiso 0.686(11) 1 calc R U P E 1
H52B H 0.577640 1.302000 0.383733 0.083 Uiso 0.686(11) 1 calc R U P E 1
C1 C 0.9563(8) 0.8755(6) 0.3182(3) 0.051(2) Uani 1 1 d . . . . .
C2 C 0.9462(8) 0.8625(6) 0.3758(3) 0.0457(19) Uani 1 1 d . . . . .
C3 C 1.0630(8) 0.9065(6) 0.4132(4) 0.050(2) Uani 1 1 d . . . . .
C4 C 1.1094(10) 0.9176(7) 0.4721(4) 0.063(2) Uani 1 1 d . . . . .
H4 H 1.058752 0.892371 0.498021 0.075 Uiso 1 1 calc R U . . .
C5 C 1.2316(11) 0.9664(8) 0.4915(4) 0.071(3) Uani 1 1 d . . . . .
H5 H 1.262483 0.975026 0.531139 0.085 Uiso 1 1 calc R U . . .
C6 C 1.3088(10) 1.0027(8) 0.4538(5) 0.071(3) Uani 1 1 d . . . . .
H6 H 1.391123 1.034364 0.468342 0.085 Uiso 1 1 calc R U . . .
C7 C 1.2680(9) 0.9934(7) 0.3958(4) 0.060(2) Uani 1 1 d . . . . .
H7 H 1.320681 1.018318 0.370480 0.071 Uiso 1 1 calc R U . . .
C8 C 1.1436(8) 0.9449(7) 0.3756(4) 0.051(2) Uani 1 1 d . . . . .
C9 C 1.1325(8) 0.9531(7) 0.2697(4) 0.054(2) Uani 1 1 d . . . . .
H9A H 1.085188 0.910492 0.233174 0.065 Uiso 1 1 calc R U . . .
H9B H 1.220529 0.936277 0.269624 0.065 Uiso 1 1 calc R U . . .
C10 C 1.1281(9) 1.0724(7) 0.2719(4) 0.061(2) Uani 1 1 d . . . . .
H10A H 1.039474 1.087274 0.268065 0.074 Uiso 1 1 calc R U . . .
H10B H 1.167328 1.114352 0.310276 0.074 Uiso 1 1 calc R U . . .
C16 C 0.8374(8) 0.8099(6) 0.3927(3) 0.048(2) Uani 1 1 d . . . . .
H16 H 0.836705 0.807253 0.432296 0.057 Uiso 1 1 calc R U . . .
C17 C 0.6251(8) 0.7114(6) 0.3773(3) 0.0456(19) Uani 1 1 d . . . . .
C18 C 0.5120(9) 0.7714(7) 0.3657(5) 0.068(3) Uani 1 1 d . . . . .
H18A H 0.501744 0.774076 0.324273 0.082 Uiso 1 1 calc R U . . .
H18B H 0.525663 0.845272 0.389680 0.082 Uiso 1 1 calc R U . . .
C19 C 0.6044(9) 0.5934(6) 0.3418(4) 0.062(2) Uani 1 1 d . . . . .
H19A H 0.596050 0.590903 0.299635 0.074 Uiso 1 1 calc R U . . .
H19B H 0.677417 0.555834 0.350547 0.074 Uiso 1 1 calc R U . . .
C20 C 0.6412(9) 0.7083(7) 0.4427(4) 0.063(3) Uani 1 1 d . . . . .
H20A H 0.657907 0.781694 0.467115 0.076 Uiso 1 1 calc R U . . .
H20B H 0.713490 0.669116 0.450170 0.076 Uiso 1 1 calc R U . . .
C21 C 0.3899(11) 0.7116(9) 0.3816(6) 0.084(3) Uani 1 1 d . . . . .
H21 H 0.315094 0.748895 0.373480 0.101 Uiso 1 1 calc R U . . .
C22 C 0.3733(11) 0.5965(10) 0.3438(5) 0.094(4) Uani 1 1 d . . . . .
H22A H 0.294551 0.558936 0.351024 0.113 Uiso 1 1 calc R U . . .
H22B H 0.367482 0.597934 0.302152 0.113 Uiso 1 1 calc R U . . .
C23 C 0.4833(11) 0.5376(7) 0.3582(5) 0.077(3) Uani 1 1 d . . . . .
H23 H 0.469202 0.462492 0.334619 0.092 Uiso 1 1 calc R U . . .
C24 C 0.4994(11) 0.5373(8) 0.4223(5) 0.079(3) Uani 1 1 d . . . . .
H24A H 0.572882 0.499818 0.430452 0.095 Uiso 1 1 calc R U . . .
H24B H 0.424360 0.499046 0.432505 0.095 Uiso 1 1 calc R U . . .
C25 C 0.5182(12) 0.6517(8) 0.4590(5) 0.079(3) Uani 1 1 d . . . . .
H25 H 0.528031 0.651277 0.501243 0.094 Uiso 1 1 calc R U . . .
C26 C 0.4083(11) 0.7122(9) 0.4466(6) 0.089(4) Uani 1 1 d . . . . .
H26A H 0.423793 0.786534 0.469918 0.106 Uiso 1 1 calc R U . . .
H26B H 0.331229 0.678975 0.458065 0.106 Uiso 1 1 calc R U . . .
C27 C 0.5614(8) 0.6843(6) 0.2024(4) 0.052(2) Uani 1 1 d . . . . .
C28 C 0.4797(8) 0.7624(6) 0.1959(4) 0.050(2) Uani 1 1 d . . . . .
C29 C 0.3660(8) 0.7129(7) 0.1593(4) 0.054(2) Uani 1 1 d . . . . .
C30 C 0.2579(10) 0.7500(8) 0.1366(4) 0.073(3) Uani 1 1 d . . . . .
H30 H 0.247962 0.823732 0.145313 0.088 Uiso 1 1 calc R U . . .
C31 C 0.1626(11) 0.6744(11) 0.1000(5) 0.089(3) Uani 1 1 d . . . . .
H31 H 0.088133 0.697671 0.085117 0.107 Uiso 1 1 calc R U . . .
C32 C 0.1805(12) 0.5654(11) 0.0865(5) 0.090(4) Uani 1 1 d . . . . .
H32 H 0.118298 0.516446 0.061416 0.108 Uiso 1 1 calc R U . . .
C33 C 0.2856(10) 0.5278(8) 0.1085(4) 0.071(3) Uani 1 1 d . . . . .
H33 H 0.294521 0.453935 0.099927 0.085 Uiso 1 1 calc R U . . .
C34 C 0.3799(9) 0.6020(6) 0.1444(4) 0.056(2) Uani 1 1 d . . . . .
C42 C 0.5094(8) 0.8761(6) 0.2222(3) 0.0459(19) Uani 1 1 d . . . . .
H42 H 0.448265 0.922531 0.216494 0.055 Uiso 1 1 calc R U . . .
C43A C 0.639(3) 1.0358(12) 0.2816(11) 0.054(2) Uani 0.314(11) 1 d D U P E 2
C44A C 0.518(2) 1.0877(18) 0.2893(13) 0.061(3) Uani 0.314(11) 1 d D U P E 2
H44C H 0.468267 1.054761 0.315071 0.073 Uiso 0.314(11) 1 calc R U P E 2
H44D H 0.467801 1.075875 0.251072 0.073 Uiso 0.314(11) 1 calc R U P E 2
C45A C 0.715(3) 1.0528(16) 0.3413(11) 0.064(3) Uani 0.314(11) 1 d D U P E 2
H45C H 0.795579 1.021808 0.335981 0.077 Uiso 0.314(11) 1 calc R U P E 2
H45D H 0.668280 1.014056 0.365682 0.077 Uiso 0.314(11) 1 calc R U P E 2
C46A C 0.714(3) 1.0935(17) 0.2419(11) 0.062(3) Uani 0.314(11) 1 d D U P E 2
H46C H 0.661075 1.089066 0.205025 0.075 Uiso 0.314(11) 1 calc R U P E 2
H46D H 0.789518 1.057458 0.232343 0.075 Uiso 0.314(11) 1 calc R U P E 2
C47A C 0.548(3) 1.213(2) 0.3170(14) 0.065(3) Uani 0.314(11) 1 d D U P E 2
H47A H 0.468357 1.248082 0.320875 0.079 Uiso 0.314(11) 1 calc R U P E 2
C48A C 0.618(3) 1.221(2) 0.3772(11) 0.068(3) Uani 0.314(11) 1 d D U P E 2
H48C H 0.563440 1.184497 0.399870 0.081 Uiso 0.314(11) 1 calc R U P E 2
H48D H 0.633410 1.297098 0.398086 0.081 Uiso 0.314(11) 1 calc R U P E 2
C49A C 0.743(3) 1.1725(17) 0.3741(12) 0.067(3) Uani 0.314(11) 1 d D U P E 2
H49A H 0.789431 1.181633 0.413510 0.080 Uiso 0.314(11) 1 calc R U P E 2
C50A C 0.821(2) 1.222(2) 0.3329(14) 0.069(3) Uani 0.314(11) 1 d D U P E 2
H50C H 0.846228 1.297833 0.351585 0.082 Uiso 0.314(11) 1 calc R U P E 2
H50D H 0.898418 1.186003 0.328170 0.082 Uiso 0.314(11) 1 calc R U P E 2
C51A C 0.754(3) 1.2141(19) 0.2731(12) 0.067(3) Uani 0.314(11) 1 d D U P E 2
H51A H 0.807757 1.249194 0.249099 0.081 Uiso 0.314(11) 1 calc R U P E 2
C52A C 0.629(3) 1.261(2) 0.2774(14) 0.068(4) Uani 0.314(11) 1 d D U P E 2
H52C H 0.583590 1.247961 0.238046 0.082 Uiso 0.314(11) 1 calc R U P E 2
H52D H 0.645002 1.339235 0.292840 0.082 Uiso 0.314(11) 1 calc R U P E 2
C11A C 1.142(3) 1.059(2) 0.1652(7) 0.074(4) Uani 0.48(5) 1 d D U P C 2
H11C H 1.056682 1.079773 0.157980 0.089 Uiso 0.48(5) 1 calc R U P C 2
H11D H 1.135948 0.980794 0.158642 0.089 Uiso 0.48(5) 1 calc R U P C 2
C12A C 1.227(4) 1.0951(19) 0.1222(10) 0.081(4) Uani 0.48(5) 1 d D U P C 2
H12C H 1.311277 1.072338 0.128328 0.098 Uiso 0.48(5) 1 calc R U P C 2
H12D H 1.191355 1.061251 0.081783 0.098 Uiso 0.48(5) 1 calc R U P C 2
C13A C 1.236(4) 1.217(2) 0.1315(10) 0.085(4) Uani 0.48(5) 1 d D U P C 2
H13C H 1.157131 1.236966 0.114691 0.101 Uiso 0.48(5) 1 calc R U P C 2
H13D H 1.304527 1.239705 0.110044 0.101 Uiso 0.48(5) 1 calc R U P C 2
C14A C 1.262(3) 1.2776(19) 0.1963(10) 0.084(4) Uani 0.48(5) 1 d D U P C 2
H14C H 1.352708 1.282434 0.208490 0.101 Uiso 0.48(5) 1 calc R U P C 2
H14D H 1.238781 1.350964 0.200042 0.101 Uiso 0.48(5) 1 calc R U P C 2
C15A C 1.190(3) 1.2250(12) 0.2375(11) 0.078(4) Uani 0.48(5) 1 d D U P C 2
H15C H 1.225545 1.257156 0.278065 0.094 Uiso 0.48(5) 1 calc R U P C 2
H15D H 1.101248 1.240921 0.233961 0.094 Uiso 0.48(5) 1 calc R U P C 2
C35A C 0.547(3) 0.484369 0.1663(15) 0.067(3) Uani 0.329(14) 1 d D U P D 2
H35C H 0.484765 0.432903 0.176517 0.080 Uiso 0.329(14) 1 calc R U P D 2
H35D H 0.622831 0.493398 0.194206 0.080 Uiso 0.329(14) 1 calc R U P D 2
C36A C 0.581(3) 0.439(2) 0.1042(14) 0.078(3) Uani 0.329(14) 1 d D U P D 2
H36C H 0.503385 0.408909 0.078437 0.093 Uiso 0.329(14) 1 calc R U P D 2
H36D H 0.620830 0.497311 0.089230 0.093 Uiso 0.329(14) 1 calc R U P D 2
C37A C 0.696(4) 0.333(3) 0.0394(10) 0.122(4) Uani 0.329(14) 1 d D U P D 2
H37C H 0.703774 0.399883 0.025631 0.146 Uiso 0.329(14) 1 calc R U P D 2
H37D H 0.629215 0.283174 0.013865 0.146 Uiso 0.329(14) 1 calc R U P D 2
C38A C 0.827(3) 0.282(3) 0.0388(19) 0.129(4) Uani 0.329(14) 1 d D U P D 2
H38C H 0.862931 0.278398 0.001576 0.155 Uiso 0.329(14) 1 calc R U P D 2
H38D H 0.888120 0.321237 0.071436 0.155 Uiso 0.329(14) 1 calc R U P D 2
C39A C 0.780(5) 0.166(3) 0.0467(17) 0.129(4) Uani 0.329(14) 1 d D U P D 2
H39C H 0.708075 0.132870 0.017864 0.155 Uiso 0.329(14) 1 calc R U P D 2
H39D H 0.848304 0.119500 0.042691 0.155 Uiso 0.329(14) 1 calc R U P D 2
C40A C 0.740(4) 0.190(3) 0.1108(16) 0.128(4) Uani 0.329(14) 1 d D U P D 2
H40C H 0.808671 0.232592 0.138617 0.154 Uiso 0.329(14) 1 calc R U P D 2
H40D H 0.719538 0.122177 0.122488 0.154 Uiso 0.329(14) 1 calc R U P D 2
C41A C 0.619(4) 0.2537(18) 0.1097(19) 0.121(4) Uani 0.329(14) 1 d D U P D 2
H41C H 0.555738 0.216884 0.077252 0.145 Uiso 0.329(14) 1 calc R U P D 2
H41D H 0.580947 0.261539 0.146721 0.145 Uiso 0.329(14) 1 calc R U P D 2
C53A C 0.913(3) 0.5624(19) 0.1881(8) 0.099(4) Uani 0.493(11) 1 d D U P B 2
H53C H 0.969533 0.605958 0.169697 0.119 Uiso 0.493(11) 1 calc R U P B 2
H53D H 0.836446 0.535451 0.161047 0.119 Uiso 0.493(11) 1 calc R U P B 2
C54A C 0.978(3) 0.4700(19) 0.2025(10) 0.106(4) Uani 0.493(11) 1 d D U P B 2
H54C H 1.048499 0.454230 0.178580 0.127 Uiso 0.493(11) 1 calc R U P B 2
H54D H 0.918759 0.405142 0.196001 0.127 Uiso 0.493(11) 1 calc R U P B 2
C55A C 1.029(3) 0.512(2) 0.2704(11) 0.104(4) Uani 0.493(11) 1 d D U P B 2
H55C H 0.996325 0.463677 0.293754 0.125 Uiso 0.493(11) 1 calc R U P B 2
H55D H 1.121232 0.521542 0.276420 0.125 Uiso 0.493(11) 1 calc R U P B 2
C56A C 0.983(2) 0.6009(18) 0.2825(10) 0.096(3) Uani 0.493(11) 1 d D U P B 2
H56C H 1.053457 0.657219 0.287034 0.115 Uiso 0.493(11) 1 calc R U P B 2
H56D H 0.951895 0.607947 0.321143 0.115 Uiso 0.493(11) 1 calc R U P B 2
C57A C 0.846(3) 0.816(4) 0.1633(9) 0.067(4) Uani 0.32(4) 1 d D U P A 2
H57C H 0.890349 0.888517 0.177262 0.081 Uiso 0.32(4) 1 calc R U P A 2
H57D H 0.913161 0.768357 0.157171 0.081 Uiso 0.32(4) 1 calc R U P A 2
C58A C 0.656(4) 0.905(4) 0.091(2) 0.096(8) Uani 0.32(4) 1 d D U P A 2
H58D H 0.623207 0.904739 0.050733 0.144 Uiso 0.32(4) 1 calc R U P A 2
H58E H 0.588705 0.879696 0.110883 0.144 Uiso 0.32(4) 1 calc R U P A 2
H58F H 0.689430 0.977514 0.111070 0.144 Uiso 0.32(4) 1 calc R U P A 2
C59A C 0.896(3) 0.853(4) 0.0395(16) 0.095(8) Uani 0.32(4) 1 d D U P A 2
H59D H 0.851776 0.848823 0.001278 0.143 Uiso 0.32(4) 1 calc R U P A 2
H59E H 0.935382 0.925204 0.056044 0.143 Uiso 0.32(4) 1 calc R U P A 2
H59F H 0.961177 0.803423 0.035320 0.143 Uiso 0.32(4) 1 calc R U P A 2
C60A C 0.708(6) 0.679(2) 0.0520(17) 0.093(8) Uani 0.32(4) 1 d D U P A 2
H60D H 0.674928 0.678093 0.012136 0.139 Uiso 0.32(4) 1 calc R U P A 2
H60E H 0.769538 0.627568 0.051281 0.139 Uiso 0.32(4) 1 calc R U P A 2
H60F H 0.639082 0.660667 0.073644 0.139 Uiso 0.32(4) 1 calc R U P A 2
C1A C 0.855(5) 1.685(4) 0.576(2) 0.22(2) Uani 0.5 1 d D U P F -1
H1AA H 0.839333 1.751419 0.564855 0.331 Uiso 0.5 1 calc R U P F -1
H1AB H 0.909867 1.701187 0.612614 0.331 Uiso 0.5 1 calc R U P F -1
H1AC H 0.774904 1.648303 0.581460 0.331 Uiso 0.5 1 calc R U P F -1
C1B C 0.917(5) 1.613(4) 0.528(2) 0.25(2) Uani 0.5 1 d D U P F -1
H1BA H 0.853654 1.582245 0.494590 0.299 Uiso 0.5 1 calc R U P F -1
H1BB H 0.982262 1.657447 0.514248 0.299 Uiso 0.5 1 calc R U P F -1
C1C C 0.979(5) 1.522(4) 0.5474(19) 0.240(18) Uani 0.5 1 d D U P F -1
H1CA H 1.058011 1.551570 0.571923 0.288 Uiso 0.5 1 calc R U P F -1
H1CB H 0.922440 1.491121 0.571637 0.288 Uiso 0.5 1 calc R U P F -1
C1D C 1.006(4) 1.433(3) 0.496(2) 0.223(17) Uani 0.5 1 d D U P F -1
H1DA H 0.930297 1.413167 0.468253 0.267 Uiso 0.5 1 calc R U P F -1
H1DB H 1.022497 1.369716 0.511622 0.267 Uiso 0.5 1 calc R U P F -1
C1E C 1.117(4) 1.461(3) 0.464(3) 0.209(17) Uani 0.5 1 d D U P F -1
H1EA H 1.192660 1.484546 0.492368 0.251 Uiso 0.5 1 calc R U P F -1
H1EB H 1.099013 1.520441 0.446262 0.251 Uiso 0.5 1 calc R U P F -1
C1F C 1.147(6) 1.367(4) 0.416(3) 0.21(2) Uani 0.5 1 d D U P F -1
H1FA H 1.104500 1.343065 0.376320 0.315 Uiso 0.5 1 d R U P F -1
H1FB H 1.138080 1.308385 0.435860 0.315 Uiso 0.5 1 d R U P F -1
H1FC H 1.235800 1.386925 0.414250 0.315 Uiso 0.5 1 d R U P F -1

loop_
_atom_site_aniso_label
_atom_site_aniso_U_11
_atom_site_aniso_U_22
_atom_site_aniso_U_33
_atom_site_aniso_U_23
_atom_site_aniso_U_13
_atom_site_aniso_U_12
Er1 0.0518(2) 0.0435(2) 0.03910(19) 0.00961(14) 0.00484(14) 0.01021(15)
Si1 0.117(3) 0.0610(16) 0.0471(14) 0.0144(12) 0.0002(15) -0.0038(16)
C57 0.103(7) 0.056(5) 0.043(5) 0.025(4) 0.015(5) 0.016(5)
C58 0.115(11) 0.094(12) 0.078(10) 0.024(9) -0.013(9) -0.016(10)
C59 0.139(12) 0.076(11) 0.057(9) 0.017(8) 0.005(8) 0.005(10)
C60 0.140(14) 0.080(9) 0.076(9) 0.009(8) 0.008(11) -0.009(10)
O1 0.084(5) 0.076(4) 0.093(4) 0.038(3) 0.034(4) 0.037(3)
C53 0.101(7) 0.092(6) 0.115(6) 0.042(6) 0.027(6) 0.031(6)
C54 0.103(7) 0.100(6) 0.121(7) 0.044(6) 0.022(6) 0.029(6)
C55 0.104(8) 0.096(7) 0.125(7) 0.048(6) 0.019(7) 0.029(6)
C56 0.096(7) 0.085(7) 0.115(7) 0.055(6) 0.023(6) 0.039(6)
N1 0.051(4) 0.056(4) 0.040(4) 0.013(3) 0.009(3) -0.010(3)
N2 0.053(4) 0.079(4) 0.072(4) 0.041(3) 0.009(3) -0.009(3)
C11 0.066(7) 0.090(6) 0.076(6) 0.043(5) 0.012(5) -0.011(6)
C12 0.069(7) 0.100(6) 0.082(5) 0.044(5) 0.008(6) -0.012(6)
C13 0.072(7) 0.102(6) 0.089(5) 0.049(5) 0.006(5) -0.013(6)
C14 0.070(7) 0.098(6) 0.091(6) 0.046(5) 0.008(5) -0.015(5)
C15 0.063(7) 0.090(6) 0.088(6) 0.042(5) 0.006(5) -0.014(5)
N3 0.050(4) 0.032(3) 0.048(4) 0.011(3) 0.016(3) 0.000(3)
N4 0.063(5) 0.035(3) 0.065(4) 0.003(3) 0.015(3) -0.005(3)
N5 0.129(6) 0.076(4) 0.103(5) 0.008(4) 0.050(4) 0.032(4)
C35 0.080(5) 0.038(4) 0.075(5) 0.006(4) 0.031(5) 0.001(4)
C36 0.094(6) 0.052(5) 0.087(5) 0.010(5) 0.042(5) 0.009(5)
C37 0.147(8) 0.102(6) 0.131(7) 0.004(6) 0.044(7) 0.046(6)
C38 0.155(8) 0.104(7) 0.137(7) 0.008(6) 0.039(6) 0.051(6)
C39 0.159(8) 0.099(7) 0.136(8) 0.001(6) 0.035(7) 0.054(6)
C40 0.157(8) 0.093(6) 0.133(7) 0.003(6) 0.034(7) 0.046(6)
C41 0.147(8) 0.087(6) 0.123(7) 0.006(6) 0.038(6) 0.043(6)
N6 0.042(4) 0.037(3) 0.049(3) 0.006(3) 0.009(3) 0.010(3)
C43 0.054(4) 0.033(3) 0.059(4) 0.006(3) 0.009(3) 0.009(3)
C44 0.068(5) 0.043(4) 0.066(4) 0.002(4) 0.011(4) 0.009(4)
C45 0.062(5) 0.043(4) 0.075(5) 0.007(4) 0.012(4) 0.008(4)
C46 0.061(5) 0.041(4) 0.070(5) 0.009(4) 0.004(4) 0.010(4)
C47 0.074(5) 0.055(4) 0.074(5) 0.004(4) 0.004(5) 0.016(4)
C48 0.073(5) 0.054(5) 0.084(5) 0.006(5) -0.003(5) 0.005(4)
C49 0.068(5) 0.055(4) 0.086(5) 0.006(4) 0.006(5) 0.006(4)
C50 0.066(5) 0.050(4) 0.086(5) 0.012(4) 0.009(5) 0.008(4)
C51 0.065(5) 0.048(4) 0.076(5) 0.009(4) 0.008(4) 0.012(4)
C52 0.071(6) 0.054(5) 0.078(6) 0.006(5) 0.005(5) 0.014(5)
C1 0.055(6) 0.049(5) 0.045(5) 0.010(4) 0.004(4) -0.005(4)
C2 0.046(5) 0.050(4) 0.042(4) 0.013(3) 0.010(4) 0.000(4)
C3 0.060(6) 0.042(4) 0.049(5) 0.011(4) 0.013(4) 0.005(4)
C4 0.084(8) 0.061(5) 0.043(5) 0.012(4) 0.006(5) 0.011(5)
C5 0.077(8) 0.072(6) 0.055(6) 0.002(5) -0.009(5) 0.015(6)
C6 0.067(7) 0.062(6) 0.072(7) -0.001(5) -0.011(5) 0.002(5)
C7 0.050(6) 0.056(5) 0.067(6) 0.006(4) 0.004(4) -0.004(4)
C8 0.051(6) 0.050(5) 0.049(5) 0.007(4) 0.003(4) 0.007(4)
C9 0.050(5) 0.063(5) 0.048(5) 0.014(4) 0.014(4) -0.006(4)
C10 0.061(6) 0.065(6) 0.066(6) 0.023(5) 0.023(5) 0.008(5)
C16 0.057(6) 0.046(4) 0.041(4) 0.012(3) 0.014(4) -0.007(4)
C17 0.060(6) 0.036(4) 0.039(4) 0.002(3) 0.018(4) -0.004(4)
C18 0.064(7) 0.052(5) 0.097(7) 0.029(5) 0.027(5) 0.007(5)
C19 0.078(7) 0.031(4) 0.072(6) 0.003(4) 0.021(5) -0.007(4)
C20 0.072(7) 0.057(5) 0.061(6) 0.014(4) 0.021(5) -0.009(5)
C21 0.064(7) 0.074(7) 0.128(10) 0.043(7) 0.029(7) 0.013(6)
C22 0.072(8) 0.106(9) 0.100(9) 0.030(7) 0.007(6) -0.038(7)
C23 0.084(8) 0.039(5) 0.099(8) 0.002(5) 0.020(6) -0.014(5)
C24 0.084(8) 0.056(6) 0.104(9) 0.033(6) 0.027(6) -0.007(5)
C25 0.105(9) 0.072(7) 0.065(6) 0.025(5) 0.033(6) -0.005(6)
C26 0.087(9) 0.070(7) 0.117(10) 0.026(6) 0.058(7) 0.000(6)
C27 0.056(6) 0.040(4) 0.053(5) -0.003(4) 0.006(4) -0.003(4)
C28 0.040(5) 0.038(4) 0.067(5) 0.001(4) 0.015(4) -0.001(4)
C29 0.044(5) 0.060(5) 0.055(5) 0.005(4) 0.008(4) 0.003(4)
C30 0.070(7) 0.069(6) 0.073(7) 0.000(5) 0.009(5) 0.002(5)
C31 0.068(8) 0.110(10) 0.079(8) 0.007(7) 0.001(6) 0.001(7)
C32 0.067(8) 0.103(9) 0.076(7) -0.016(6) 0.003(6) -0.023(7)
C33 0.062(7) 0.065(6) 0.072(6) -0.007(5) 0.009(5) -0.011(5)
C34 0.058(6) 0.044(5) 0.055(5) -0.005(4) 0.007(4) -0.010(4)
C42 0.036(5) 0.046(4) 0.055(5) 0.006(4) 0.009(4) 0.009(4)
C43A 0.057(4) 0.038(4) 0.063(4) 0.006(4) 0.009(4) 0.009(4)
C44A 0.063(5) 0.044(5) 0.072(5) 0.004(5) 0.008(5) 0.009(4)
C45A 0.067(5) 0.047(4) 0.072(5) 0.005(4) 0.003(5) 0.009(5)
C46A 0.063(6) 0.047(5) 0.072(6) 0.005(5) 0.010(5) 0.004(5)
C47A 0.066(5) 0.049(4) 0.078(5) 0.007(5) 0.006(5) 0.011(4)
C48A 0.070(6) 0.053(5) 0.076(6) 0.005(5) 0.005(5) 0.015(5)
C49A 0.069(6) 0.052(5) 0.075(5) 0.006(5) 0.005(5) 0.008(5)
C50A 0.067(6) 0.053(5) 0.080(6) 0.005(5) 0.007(6) 0.007(5)
C51A 0.067(6) 0.050(5) 0.082(5) 0.009(5) 0.008(5) 0.007(5)
C52A 0.068(7) 0.051(6) 0.084(6) 0.010(5) 0.004(6) 0.010(6)
C11A 0.066(7) 0.090(6) 0.075(6) 0.041(5) 0.011(6) -0.009(6)
C12A 0.070(7) 0.100(6) 0.082(5) 0.043(5) 0.010(6) -0.012(6)
C13A 0.071(7) 0.101(6) 0.089(5) 0.048(5) 0.007(5) -0.013(6)
C14A 0.070(7) 0.097(6) 0.092(6) 0.045(5) 0.008(5) -0.014(6)
C15A 0.063(7) 0.090(6) 0.088(6) 0.043(5) 0.009(5) -0.014(5)
C35A 0.082(6) 0.041(5) 0.077(6) 0.006(5) 0.031(5) 0.003(5)
C36A 0.095(7) 0.052(6) 0.087(6) 0.008(5) 0.040(6) 0.009(6)
C37A 0.147(8) 0.095(6) 0.125(7) 0.008(6) 0.043(6) 0.046(6)
C38A 0.155(8) 0.100(7) 0.134(8) 0.008(7) 0.040(7) 0.050(7)
C39A 0.156(9) 0.096(7) 0.135(8) 0.003(7) 0.036(7) 0.051(7)
C40A 0.155(8) 0.095(7) 0.134(8) 0.005(7) 0.037(7) 0.050(7)
C41A 0.149(8) 0.089(7) 0.125(8) 0.005(7) 0.039(7) 0.043(7)
C53A 0.101(7) 0.095(7) 0.113(7) 0.037(6) 0.024(6) 0.031(6)
C54A 0.106(7) 0.100(7) 0.122(7) 0.038(6) 0.023(6) 0.028(6)
C55A 0.102(8) 0.102(7) 0.124(7) 0.047(6) 0.019(7) 0.027(6)
C56A 0.101(7) 0.088(6) 0.118(6) 0.052(6) 0.016(6) 0.031(5)
C57A 0.106(8) 0.057(7) 0.044(7) 0.021(6) 0.012(7) 0.012(7)
C58A 0.124(15) 0.079(15) 0.077(13) 0.016(13) -0.012(13) -0.014(14)
C59A 0.138(14) 0.081(15) 0.063(13) 0.007(13) 0.013(12) 0.014(14)
C60A 0.138(16) 0.071(12) 0.067(13) 0.016(11) 0.007(14) -0.006(14)
C1A 0.22(5) 0.21(5) 0.17(4) -0.02(3) -0.08(3) -0.04(3)
C1B 0.23(4) 0.25(5) 0.22(4) -0.01(3) -0.06(3) 0.00(3)
C1C 0.21(4) 0.22(4) 0.24(4) 0.00(3) -0.05(3) -0.04(3)
C1D 0.20(3) 0.22(4) 0.23(4) 0.03(3) -0.01(2) -0.04(3)
C1E 0.19(4) 0.17(3) 0.25(4) 0.07(3) -0.03(3) -0.06(3)
C1F 0.17(4) 0.20(4) 0.25(5) 0.07(3) 0.02(4) -0.09(3)

loop_
_atom_type_symbol
_atom_type_description
_atom_type_scat_dispersion_real
_atom_type_scat_dispersion_imag
_atom_type_scat_source
C C 0.0033 0.0016 'International Tables Vol C Tables 4.2.6.8 and 6.1.1.4'
H H 0.0000 0.0000 'International Tables Vol C Tables 4.2.6.8 and 6.1.1.4'
Er Er -0.2586 4.9576 'International Tables Vol C Tables 4.2.6.8 and 6.1.1.4'
N N 0.0061 0.0033 'International Tables Vol C Tables 4.2.6.8 and 6.1.1.4'
O O 0.0106 0.0060 'International Tables Vol C Tables 4.2.6.8 and 6.1.1.4'
Si Si 0.0817 0.0704 'International Tables Vol C Tables 4.2.6.8 and 6.1.1.4'

loop_
_geom_angle_atom_site_label_1
_geom_angle_atom_site_label_2
_geom_angle_atom_site_label_3
_geom_angle
_geom_angle_site_symmetry_1
_geom_angle_site_symmetry_3
_geom_angle_publ_flag
C57 Er1 O1 93.0(6) . . ?
C57 Er1 N3 166.3(4) . . ?
C57 Er1 N6 90.9(6) . . ?
C57 Er1 C1 95.8(4) . . ?
C57 Er1 C27 96.4(4) . . ?
O1 Er1 N3 85.5(2) . . ?
O1 Er1 N6 169.4(2) . . ?
O1 Er1 C1 84.1(3) . . ?
O1 Er1 C27 96.3(3) . . ?
N6 Er1 N3 93.0(2) . . ?
N6 Er1 C1 105.4(3) . . ?
N6 Er1 C27 73.4(3) . . ?
C1 Er1 N3 70.5(2) . . ?
C27 Er1 N3 97.3(2) . . ?
C27 Er1 C1 167.7(3) . . ?
C57A Er1 O1 91.1(13) . . ?
C57A Er1 N3 165.9(6) . . ?
C57A Er1 N6 92.7(13) . . ?
C57A Er1 C1 95.6(7) . . ?
C57A Er1 C27 96.7(7) . . ?
C57 Si1 C58 111.9(8) . . ?
C57 Si1 C59 114.0(8) . . ?
C57 Si1 C60 110.0(9) . . ?
C58 Si1 C59 106.3(9) . . ?
C58 Si1 C60 110.4(9) . . ?
C60 Si1 C59 103.8(9) . . ?
C57A Si1 C58A 109.3(15) . . ?
C57A Si1 C59A 117.8(15) . . ?
C57A Si1 C60A 109.0(15) . . ?
C59A Si1 C58A 107.8(16) . . ?
C59A Si1 C60A 106.9(15) . . ?
C60A Si1 C58A 105.4(16) . . ?
Er1 C57 H57A 102.1 . . ?
Er1 C57 H57B 102.1 . . ?
Si1 C57 Er1 139.7(9) . . ?
Si1 C57 H57A 102.1 . . ?
Si1 C57 H57B 102.1 . . ?
H57A C57 H57B 104.8 . . ?
Si1 C58 H58A 109.5 . . ?
Si1 C58 H58B 109.5 . . ?
Si1 C58 H58C 109.5 . . ?
H58A C58 H58B 109.5 . . ?
H58A C58 H58C 109.5 . . ?
H58B C58 H58C 109.5 . . ?
Si1 C59 H59A 109.5 . . ?
Si1 C59 H59B 109.5 . . ?
Si1 C59 H59C 109.5 . . ?
H59A C59 H59B 109.5 . . ?
H59A C59 H59C 109.5 . . ?
H59B C59 H59C 109.5 . . ?
Si1 C60 H60A 109.5 . . ?
Si1 C60 H60B 109.5 . . ?
Si1 C60 H60C 109.5 . . ?
H60A C60 H60B 109.5 . . ?
H60A C60 H60C 109.5 . . ?
H60B C60 H60C 109.5 . . ?
C53 O1 Er1 117.8(9) . . ?
C56 O1 Er1 132.3(9) . . ?
C56 O1 C53 104.1(12) . . ?
C53A O1 Er1 123.4(9) . . ?
C53A O1 C56A 98.8(13) . . ?
C56A O1 Er1 131.2(10) . . ?
O1 C53 H53A 110.4 . . ?
O1 C53 H53B 110.4 . . ?
O1 C53 C54 106.7(14) . . ?
H53A C53 H53B 108.6 . . ?
C54 C53 H53A 110.4 . . ?
C54 C53 H53B 110.4 . . ?
C53 C54 H54A 111.0 . . ?
C53 C54 H54B 111.0 . . ?
C53 C54 C55 103.7(15) . . ?
H54A C54 H54B 109.0 . . ?
C55 C54 H54A 111.0 . . ?
C55 C54 H54B 111.0 . . ?
C54 C55 H55A 111.6 . . ?
C54 C55 H55B 111.6 . . ?
H55A C55 H55B 109.4 . . ?
C56 C55 C54 101.0(17) . . ?
C56 C55 H55A 111.6 . . ?
C56 C55 H55B 111.6 . . ?
O1 C56 H56A 108.3 . . ?
O1 C56 H56B 108.3 . . ?
C55 C56 O1 115.9(17) . . ?
C55 C56 H56A 108.3 . . ?
C55 C56 H56B 108.3 . . ?
H56A C56 H56B 107.4 . . ?
C1 N1 C9 124.6(7) . . ?
C8 N1 C1 112.0(7) . . ?
C8 N1 C9 123.3(7) . . ?
C15 N2 C11 110.6(14) . . ?
C10 N2 C11 107.0(11) . . ?
C10 N2 C15 112.7(11) . . ?
C10 N2 C11A 117.2(12) . . ?
C10 N2 C15A 106.7(11) . . ?
C11A N2 C15A 109.3(14) . . ?
N2 C11 H11A 109.2 . . ?
N2 C11 H11B 109.2 . . ?
N2 C11 C12 111.8(13) . . ?
H11A C11 H11B 107.9 . . ?
C12 C11 H11A 109.2 . . ?
C12 C11 H11B 109.2 . . ?
C11 C12 H12A 109.9 . . ?
C11 C12 H12B 109.9 . . ?
C11 C12 C13 108.7(15) . . ?
H12A C12 H12B 108.3 . . ?
C13 C12 H12A 109.9 . . ?
C13 C12 H12B 109.9 . . ?
C12 C13 H13A 110.1 . . ?
C12 C13 H13B 110.1 . . ?
C12 C13 C14 108.0(15) . . ?
H13A C13 H13B 108.4 . . ?
C14 C13 H13A 110.1 . . ?
C14 C13 H13B 110.1 . . ?
C13 C14 H14A 110.4 . . ?
C13 C14 H14B 110.4 . . ?
H14A C14 H14B 108.6 . . ?
C15 C14 C13 106.5(16) . . ?
C15 C14 H14A 110.4 . . ?
C15 C14 H14B 110.4 . . ?
N2 C15 C14 110.0(14) . . ?
N2 C15 H15A 109.7 . . ?
N2 C15 H15B 109.7 . . ?
C14 C15 H15A 109.7 . . ?
C14 C15 H15B 109.7 . . ?
H15A C15 H15B 108.2 . . ?
C16 N3 Er1 111.2(5) . . ?
C16 N3 C17 120.6(6) . . ?
C17 N3 Er1 128.2(5) . . ?
C27 N4 C35 124.6(11) . . ?
C27 N4 C35A 122.9(14) . . ?
C34 N4 C35 122.7(10) . . ?
C34 N4 C27 112.3(7) . . ?
C34 N4 C35A 124.6(14) . . ?
C37 N5 C36 111.0(11) . . ?
C41 N5 C36 109.6(13) . . ?
C41 N5 C37 112.6(13) . . ?
C36A N5 C37A 102.9(16) . . ?
C41A N5 C36A 118.6(19) . . ?
C41A N5 C37A 104(2) . . ?
N4 C35 H35A 109.4 . . ?
N4 C35 H35B 109.4 . . ?
N4 C35 C36 111.1(10) . . ?
H35A C35 H35B 108.0 . . ?
C36 C35 H35A 109.4 . . ?
C36 C35 H35B 109.4 . . ?
N5 C36 C35 110.9(11) . . ?
N5 C36 H36A 109.5 . . ?
N5 C36 H36B 109.5 . . ?
C35 C36 H36A 109.5 . . ?
C35 C36 H36B 109.5 . . ?
H36A C36 H36B 108.1 . . ?
N5 C37 H37A 109.6 . . ?
N5 C37 H37B 109.6 . . ?
N5 C37 C38 110.1(14) . . ?
H37A C37 H37B 108.2 . . ?
C38 C37 H37A 109.6 . . ?
C38 C37 H37B 109.6 . . ?
C37 C38 H38A 110.5 . . ?
C37 C38 H38B 110.5 . . ?
H38A C38 H38B 108.7 . . ?
C39 C38 C37 106.3(17) . . ?
C39 C38 H38A 110.5 . . ?
C39 C38 H38B 110.5 . . ?
C38 C39 H39A 110.6 . . ?
C38 C39 H39B 110.6 . . ?
H39A C39 H39B 108.7 . . ?
C40 C39 C38 105.8(17) . . ?
C40 C39 H39A 110.6 . . ?
C40 C39 H39B 110.6 . . ?
C39 C40 H40A 111.3 . . ?
C39 C40 H40B 111.3 . . ?
C39 C40 C41 102.4(16) . . ?
H40A C40 H40B 109.2 . . ?
C41 C40 H40A 111.3 . . ?
C41 C40 H40B 111.3 . . ?
N5 C41 C40 112.3(15) . . ?
N5 C41 H41A 109.2 . . ?
N5 C41 H41B 109.2 . . ?
C40 C41 H41A 109.2 . . ?
C40 C41 H41B 109.2 . . ?
H41A C41 H41B 107.9 . . ?
C43 N6 Er1 129.3(7) . . ?
C42 N6 Er1 111.1(5) . . ?
C42 N6 C43 119.5(8) . . ?
C42 N6 C43A 121.2(12) . . ?
C43A N6 Er1 127.5(11) . . ?
N6 C43 C44 107.0(10) . . ?
N6 C43 C45 107.0(10) . . ?
N6 C43 C46 116.3(10) . . ?
C44 C43 C45 110.9(12) . . ?
C44 C43 C46 107.9(11) . . ?
C45 C43 C46 107.7(11) . . ?
C43 C44 H44A 109.6 . . ?
C43 C44 H44B 109.6 . . ?
C43 C44 C47 110.3(10) . . ?
H44A C44 H44B 108.1 . . ?
C47 C44 H44A 109.6 . . ?
C47 C44 H44B 109.6 . . ?
C43 C45 H45A 109.2 . . ?
C43 C45 H45B 109.2 . . ?
C43 C45 C49 112.0(10) . . ?
H45A C45 H45B 107.9 . . ?
C49 C45 H45A 109.2 . . ?
C49 C45 H45B 109.2 . . ?
C43 C46 H46A 109.4 . . ?
C43 C46 H46B 109.4 . . ?
C43 C46 C51 111.0(10) . . ?
H46A C46 H46B 108.0 . . ?
C51 C46 H46A 109.4 . . ?
C51 C46 H46B 109.4 . . ?
C44 C47 H47 111.2 . . ?
C48 C47 C44 106.2(12) . . ?
C48 C47 H47 111.2 . . ?
C48 C47 C52 112.9(13) . . ?
C52 C47 C44 103.9(11) . . ?
C52 C47 H47 111.2 . . ?
C47 C48 H48A 108.9 . . ?
C47 C48 H48B 108.9 . . ?
H48A C48 H48B 107.8 . . ?
C49 C48 C47 113.2(12) . . ?
C49 C48 H48A 108.9 . . ?
C49 C48 H48B 108.9 . . ?
C45 C49 H49 111.2 . . ?
C48 C49 C45 105.2(11) . . ?
C48 C49 H49 111.2 . . ?
C50 C49 C45 108.0(11) . . ?
C50 C49 C48 109.9(11) . . ?
C50 C49 H49 111.2 . . ?
C49 C50 H50A 108.9 . . ?
C49 C50 H50B 108.9 . . ?
H50A C50 H50B 107.7 . . ?
C51 C50 C49 113.3(12) . . ?
C51 C50 H50A 108.9 . . ?
C51 C50 H50B 108.9 . . ?
C46 C51 H51 110.8 . . ?
C50 C51 C46 106.6(11) . . ?
C50 C51 H51 110.8 . . ?
C52 C51 C46 105.8(11) . . ?
C52 C51 C50 111.8(13) . . ?
C52 C51 H51 110.8 . . ?
C47 C52 H52A 109.1 . . ?
C47 C52 H52B 109.1 . . ?
C51 C52 C47 112.6(12) . . ?
C51 C52 H52A 109.1 . . ?
C51 C52 H52B 109.1 . . ?
H52A C52 H52B 107.8 . . ?
N1 C1 Er1 143.3(6) . . ?
N1 C1 C2 104.9(7) . . ?
C2 C1 Er1 111.0(6) . . ?
C1 C2 C3 110.2(7) . . ?
C1 C2 C16 123.4(7) . . ?
C16 C2 C3 126.3(7) . . ?
C4 C3 C2 136.9(8) . . ?
C4 C3 C8 118.4(8) . . ?
C8 C3 C2 104.7(7) . . ?
C3 C4 H4 120.5 . . ?
C5 C4 C3 119.0(9) . . ?
C5 C4 H4 120.5 . . ?
C4 C5 H5 119.3 . . ?
C6 C5 C4 121.5(9) . . ?
C6 C5 H5 119.3 . . ?
C5 C6 H6 119.1 . . ?
C7 C6 C5 121.8(10) . . ?
C7 C6 H6 119.1 . . ?
C6 C7 H7 121.3 . . ?
C6 C7 C8 117.3(9) . . ?
C8 C7 H7 121.3 . . ?
N1 C8 C3 108.1(7) . . ?
N1 C8 C7 129.8(8) . . ?
C7 C8 C3 122.0(8) . . ?
N1 C9 H9A 109.4 . . ?
N1 C9 H9B 109.4 . . ?
N1 C9 C10 111.3(7) . . ?
H9A C9 H9B 108.0 . . ?
C10 C9 H9A 109.4 . . ?
C10 C9 H9B 109.4 . . ?
N2 C10 C9 113.5(7) . . ?
N2 C10 H10A 108.9 . . ?
N2 C10 H10B 108.9 . . ?
C9 C10 H10A 108.9 . . ?
C9 C10 H10B 108.9 . . ?
H10A C10 H10B 107.7 . . ?
N3 C16 C2 123.7(7) . . ?
N3 C16 H16 118.1 . . ?
C2 C16 H16 118.1 . . ?
N3 C17 C18 107.3(6) . . ?
N3 C17 C19 107.1(6) . . ?
N3 C17 C20 115.1(7) . . ?
C18 C17 C19 111.1(8) . . ?
C18 C17 C20 109.6(7) . . ?
C20 C17 C19 106.6(7) . . ?
C17 C18 H18A 109.9 . . ?
C17 C18 H18B 109.9 . . ?
C17 C18 C21 109.0(7) . . ?
H18A C18 H18B 108.3 . . ?
C21 C18 H18A 109.9 . . ?
C21 C18 H18B 109.9 . . ?
C17 C19 H19A 109.8 . . ?
C17 C19 H19B 109.8 . . ?
H19A C19 H19B 108.3 . . ?
C23 C19 C17 109.3(7) . . ?
C23 C19 H19A 109.8 . . ?
C23 C19 H19B 109.8 . . ?
C17 C20 H20A 109.7 . . ?
C17 C20 H20B 109.7 . . ?
C17 C20 C25 109.8(8) . . ?
H20A C20 H20B 108.2 . . ?
C25 C20 H20A 109.7 . . ?
C25 C20 H20B 109.7 . . ?
C18 C21 H21 109.9 . . ?
C22 C21 C18 108.1(9) . . ?
C22 C21 H21 109.9 . . ?
C26 C21 C18 108.1(10) . . ?
C26 C21 H21 109.9 . . ?
C26 C21 C22 110.9(9) . . ?
C21 C22 H22A 109.6 . . ?
C21 C22 H22B 109.6 . . ?
H22A C22 H22B 108.1 . . ?
C23 C22 C21 110.2(9) . . ?
C23 C22 H22A 109.6 . . ?
C23 C22 H22B 109.6 . . ?
C19 C23 H23 109.1 . . ?
C22 C23 C19 108.4(9) . . ?
C22 C23 H23 109.1 . . ?
C24 C23 C19 109.4(9) . . ?
C24 C23 C22 111.6(10) . . ?
C24 C23 H23 109.1 . . ?
C23 C24 H24A 109.7 . . ?
C23 C24 H24B 109.7 . . ?
C23 C24 C25 109.8(8) . . ?
H24A C24 H24B 108.2 . . ?
C25 C24 H24A 109.7 . . ?
C25 C24 H24B 109.7 . . ?
C20 C25 H25 109.6 . . ?
C24 C25 C20 107.9(8) . . ?
C24 C25 H25 109.6 . . ?
C26 C25 C20 108.9(8) . . ?
C26 C25 C24 111.1(10) . . ?
C26 C25 H25 109.6 . . ?
C21 C26 H26A 109.6 . . ?
C21 C26 H26B 109.6 . . ?
C25 C26 C21 110.3(9) . . ?
C25 C26 H26A 109.6 . . ?
C25 C26 H26B 109.6 . . ?
H26A C26 H26B 108.1 . . ?
N4 C27 Er1 147.6(6) . . ?
N4 C27 C28 104.6(7) . . ?
C28 C27 Er1 106.9(5) . . ?
C27 C28 C29 110.2(7) . . ?
C27 C28 C42 123.8(8) . . ?
C29 C28 C42 126.0(8) . . ?
C30 C29 C28 135.2(9) . . ?
C30 C29 C34 119.3(8) . . ?
C34 C29 C28 105.5(8) . . ?
C29 C30 H30 120.5 . . ?
C29 C30 C31 119.0(10) . . ?
C31 C30 H30 120.5 . . ?
C30 C31 H31 120.2 . . ?
C32 C31 C30 119.6(12) . . ?
C32 C31 H31 120.2 . . ?
C31 C32 H32 119.0 . . ?
C33 C32 C31 122.1(10) . . ?
C33 C32 H32 119.0 . . ?
C32 C33 H33 120.7 . . ?
C32 C33 C34 118.5(10) . . ?
C34 C33 H33 120.7 . . ?
N4 C34 C29 107.3(7) . . ?
N4 C34 C33 131.2(9) . . ?
C33 C34 C29 121.4(10) . . ?
N6 C42 C28 123.6(8) . . ?
N6 C42 H42 118.2 . . ?
C28 C42 H42 118.2 . . ?
N6 C43A C44A 112.4(17) . . ?
N6 C43A C45A 109.8(16) . . ?
N6 C43A C46A 109.3(16) . . ?
C44A C43A C45A 109.1(18) . . ?
C44A C43A C46A 106.6(18) . . ?
C45A C43A C46A 109.6(19) . . ?
C43A C44A H44C 109.6 . . ?
C43A C44A H44D 109.6 . . ?
C43A C44A C47A 110.4(17) . . ?
H44C C44A H44D 108.1 . . ?
C47A C44A H44C 109.6 . . ?
C47A C44A H44D 109.6 . . ?
C43A C45A H45C 108.9 . . ?
C43A C45A H45D 108.9 . . ?
C43A C45A C49A 113.4(16) . . ?
H45C C45A H45D 107.7 . . ?
C49A C45A H45C 108.9 . . ?
C49A C45A H45D 108.9 . . ?
C43A C46A H46C 109.5 . . ?
C43A C46A H46D 109.5 . . ?
C43A C46A C51A 110.9(16) . . ?
H46C C46A H46D 108.0 . . ?
C51A C46A H46C 109.5 . . ?
C51A C46A H46D 109.5 . . ?
C44A C47A H47A 110.5 . . ?
C48A C47A C44A 104.6(19) . . ?
C48A C47A H47A 110.5 . . ?
C52A C47A C44A 108.3(19) . . ?
C52A C47A H47A 110.5 . . ?
C52A C47A C48A 112(2) . . ?
C47A C48A H48C 109.0 . . ?
C47A C48A H48D 109.0 . . ?
C47A C48A C49A 113.0(19) . . ?
H48C C48A H48D 107.8 . . ?
C49A C48A H48C 109.0 . . ?
C49A C48A H48D 109.0 . . ?
C45A C49A H49A 112.2 . . ?
C48A C49A C45A 107.9(17) . . ?
C48A C49A H49A 112.2 . . ?
C48A C49A C50A 108.5(17) . . ?
C50A C49A C45A 103.4(16) . . ?
C50A C49A H49A 112.2 . . ?
C49A C50A H50C 108.6 . . ?
C49A C50A H50D 108.6 . . ?
H50C C50A H50D 107.6 . . ?
C51A C50A C49A 114.7(19) . . ?
C51A C50A H50C 108.6 . . ?
C51A C50A H50D 108.6 . . ?
C46A C51A H51A 110.8 . . ?
C50A C51A C46A 109.7(19) . . ?
C50A C51A H51A 110.8 . . ?
C50A C51A C52A 111(2) . . ?
C52A C51A C46A 103.2(19) . . ?
C52A C51A H51A 110.8 . . ?
C47A C52A H52C 109.3 . . ?
C47A C52A H52D 109.3 . . ?
C51A C52A C47A 111.7(19) . . ?
C51A C52A H52C 109.3 . . ?
C51A C52A H52D 109.3 . . ?
H52C C52A H52D 107.9 . . ?
N2 C11A H11C 109.4 . . ?
N2 C11A H11D 109.4 . . ?
N2 C11A C12A 111.3(14) . . ?
H11C C11A H11D 108.0 . . ?
C12A C11A H11C 109.4 . . ?
C12A C11A H11D 109.4 . . ?
C11A C12A H12C 109.6 . . ?
C11A C12A H12D 109.6 . . ?
H12C C12A H12D 108.2 . . ?
C13A C12A C11A 110.1(16) . . ?
C13A C12A H12C 109.6 . . ?
C13A C12A H12D 109.6 . . ?
C12A C13A H13C 108.8 . . ?
C12A C13A H13D 108.8 . . ?
C12A C13A C14A 113.7(16) . . ?
H13C C13A H13D 107.7 . . ?
C14A C13A H13C 108.8 . . ?
C14A C13A H13D 108.8 . . ?
C13A C14A H14C 108.8 . . ?
C13A C14A H14D 108.8 . . ?
H14C C14A H14D 107.7 . . ?
C15A C14A C13A 113.7(16) . . ?
C15A C14A H14C 108.8 . . ?
C15A C14A H14D 108.8 . . ?
N2 C15A C14A 114.0(16) . . ?
N2 C15A H15C 108.7 . . ?
N2 C15A H15D 108.7 . . ?
C14A C15A H15C 108.7 . . ?
C14A C15A H15D 108.7 . . ?
H15C C15A H15D 107.6 . . ?
N4 C35A H35C 109.1 . . ?
N4 C35A H35D 109.1 . . ?
N4 C35A C36A 112.6(19) . . ?
H35C C35A H35D 107.8 . . ?
C36A C35A H35C 109.1 . . ?
C36A C35A H35D 109.1 . . ?
N5 C36A C35A 113.2(19) . . ?
N5 C36A H36C 108.9 . . ?
N5 C36A H36D 108.9 . . ?
C35A C36A H36C 108.9 . . ?
C35A C36A H36D 108.9 . . ?
H36C C36A H36D 107.8 . . ?
N5 C37A H37C 110.6 . . ?
N5 C37A H37D 110.6 . . ?
N5 C37A C38A 106(2) . . ?
H37C C37A H37D 108.7 . . ?
C38A C37A H37C 110.6 . . ?
C38A C37A H37D 110.6 . . ?
C37A C38A H38C 111.8 . . ?
C37A C38A H38D 111.8 . . ?
H38C C38A H38D 109.5 . . ?
C39A C38A C37A 100(2) . . ?
C39A C38A H38C 111.8 . . ?
C39A C38A H38D 111.8 . . ?
C38A C39A H39C 111.1 . . ?
C38A C39A H39D 111.1 . . ?
H39C C39A H39D 109.1 . . ?
C40A C39A C38A 103(2) . . ?
C40A C39A H39C 111.1 . . ?
C40A C39A H39D 111.1 . . ?
C39A C40A H40C 110.5 . . ?
C39A C40A H40D 110.5 . . ?
C39A C40A C41A 106(2) . . ?
H40C C40A H40D 108.7 . . ?
C41A C40A H40C 110.5 . . ?
C41A C40A H40D 110.5 . . ?
N5 C41A C40A 104(2) . . ?
N5 C41A H41C 110.9 . . ?
N5 C41A H41D 110.9 . . ?
C40A C41A H41C 110.9 . . ?
C40A C41A H41D 110.9 . . ?
H41C C41A H41D 108.9 . . ?
O1 C53A H53C 110.4 . . ?
O1 C53A H53D 110.4 . . ?
O1 C53A C54A 106.6(15) . . ?
H53C C53A H53D 108.6 . . ?
C54A C53A H53C 110.4 . . ?
C54A C53A H53D 110.4 . . ?
C53A C54A H54C 111.0 . . ?
C53A C54A H54D 111.0 . . ?
C53A C54A C55A 103.6(16) . . ?
H54C C54A H54D 109.0 . . ?
C55A C54A H54C 111.0 . . ?
C55A C54A H54D 111.0 . . ?
C54A C55A H55C 111.5 . . ?
C54A C55A H55D 111.5 . . ?
H55C C55A H55D 109.3 . . ?
C56A C55A C54A 101.2(17) . . ?
C56A C55A H55C 111.5 . . ?
C56A C55A H55D 111.5 . . ?
O1 C56A H56C 107.2 . . ?
O1 C56A H56D 107.2 . . ?
C55A C56A O1 120.7(18) . . ?
C55A C56A H56C 107.2 . . ?
C55A C56A H56D 107.2 . . ?
H56C C56A H56D 106.8 . . ?
Er1 C57A H57C 102.5 . . ?
Er1 C57A H57D 102.5 . . ?
Si1 C57A Er1 138.2(14) . . ?
Si1 C57A H57C 102.5 . . ?
Si1 C57A H57D 102.5 . . ?
H57C C57A H57D 104.9 . . ?
Si1 C58A H58D 109.5 . . ?
Si1 C58A H58E 109.5 . . ?
Si1 C58A H58F 109.5 . . ?
H58D C58A H58E 109.5 . . ?
H58D C58A H58F 109.5 . . ?
H58E C58A H58F 109.5 . . ?
Si1 C59A H59D 109.5 . . ?
Si1 C59A H59E 109.5 . . ?
Si1 C59A H59F 109.5 . . ?
H59D C59A H59E 109.5 . . ?
H59D C59A H59F 109.5 . . ?
H59E C59A H59F 109.5 . . ?
Si1 C60A H60D 109.5 . . ?
Si1 C60A H60E 109.5 . . ?
Si1 C60A H60F 109.5 . . ?
H60D C60A H60E 109.5 . . ?
H60D C60A H60F 109.5 . . ?
H60E C60A H60F 109.5 . . ?
H1AA C1A H1AB 109.5 . . ?
H1AA C1A H1AC 109.5 . . ?
H1AB C1A H1AC 109.5 . . ?
C1B C1A H1AA 109.5 . . ?
C1B C1A H1AB 109.5 . . ?
C1B C1A H1AC 109.5 . . ?
C1A C1B H1BA 108.8 . . ?
C1A C1B H1BB 108.8 . . ?
H1BA C1B H1BB 107.7 . . ?
C1C C1B C1A 114(2) . . ?
C1C C1B H1BA 108.8 . . ?
C1C C1B H1BB 108.8 . . ?
C1B C1C H1CA 108.9 . . ?
C1B C1C H1CB 108.9 . . ?
H1CA C1C H1CB 107.7 . . ?
C1D C1C C1B 114(2) . . ?
C1D C1C H1CA 108.9 . . ?
C1D C1C H1CB 108.9 . . ?
C1C C1D H1DA 108.4 . . ?
C1C C1D H1DB 108.4 . . ?
C1C C1D C1E 115(2) . . ?
H1DA C1D H1DB 107.5 . . ?
C1E C1D H1DA 108.4 . . ?
C1E C1D H1DB 108.4 . . ?
C1D C1E H1EA 108.9 . . ?
C1D C1E H1EB 108.9 . . ?
C1D C1E C1F 113(2) . . ?
H1EA C1E H1EB 107.7 . . ?
C1F C1E H1EA 108.9 . . ?
C1F C1E H1EB 108.9 . . ?
C1E C1F H1FA 126.8 . . ?
C1E C1F H1FB 100.5 . . ?
C1E C1F H1FC 100.0 . . ?
H1FA C1F H1FB 109.5 . . ?
H1FA C1F H1FC 109.5 . . ?
H1FB C1F H1FC 109.5 . . ?

loop_
_geom_bond_atom_site_label_1
_geom_bond_atom_site_label_2
_geom_bond_distance
_geom_bond_site_symmetry_2
_geom_bond_publ_flag
Er1 C57 2.354(10) . ?
Er1 O1 2.392(7) . ?
Er1 N3 2.560(6) . ?
Er1 N6 2.435(6) . ?
Er1 C1 2.474(8) . ?
Er1 C27 2.459(8) . ?
Er1 C57A 2.360(16) . ?
Si1 C57 1.793(10) . ?
Si1 C58 1.821(13) . ?
Si1 C59 1.851(12) . ?
Si1 C60 1.823(12) . ?
Si1 C57A 1.807(13) . ?
Si1 C58A 1.838(15) . ?
Si1 C59A 1.812(14) . ?
Si1 C60A 1.832(15) . ?
C57 H57A 0.9700 . ?
C57 H57B 0.9700 . ?
C58 H58A 0.9600 . ?
C58 H58B 0.9600 . ?
C58 H58C 0.9600 . ?
C59 H59A 0.9600 . ?
C59 H59B 0.9600 . ?
C59 H59C 0.9600 . ?
C60 H60A 0.9600 . ?
C60 H60B 0.9600 . ?
C60 H60C 0.9600 . ?
O1 C53 1.443(15) . ?
O1 C56 1.414(14) . ?
O1 C53A 1.426(15) . ?
O1 C56A 1.457(15) . ?
C53 H53A 0.9700 . ?
C53 H53B 0.9700 . ?
C53 C54 1.48(2) . ?
C54 H54A 0.9700 . ?
C54 H54B 0.9700 . ?
C54 C55 1.59(2) . ?
C55 H55A 0.9700 . ?
C55 H55B 0.9700 . ?
C55 C56 1.28(2) . ?
C56 H56A 0.9700 . ?
C56 H56B 0.9700 . ?
N1 C1 1.379(10) . ?
N1 C8 1.374(10) . ?
N1 C9 1.446(9) . ?
N2 C11 1.457(14) . ?
N2 C15 1.454(14) . ?
N2 C10 1.440(10) . ?
N2 C11A 1.447(14) . ?
N2 C15A 1.457(15) . ?
C11 H11A 0.9700 . ?
C11 H11B 0.9700 . ?
C11 C12 1.516(14) . ?
C12 H12A 0.9700 . ?
C12 H12B 0.9700 . ?
C12 C13 1.520(15) . ?
C13 H13A 0.9700 . ?
C13 H13B 0.9700 . ?
C13 C14 1.536(15) . ?
C14 H14A 0.9700 . ?
C14 H14B 0.9700 . ?
C14 C15 1.529(14) . ?
C15 H15A 0.9700 . ?
C15 H15B 0.9700 . ?
N3 C16 1.303(10) . ?
N3 C17 1.496(9) . ?
N4 C35 1.448(13) . ?
N4 C27 1.372(10) . ?
N4 C34 1.370(11) . ?
N4 C35A 1.449(17) . ?
N5 C36 1.450(13) . ?
N5 C37 1.424(14) . ?
N5 C41 1.420(14) . ?
N5 C36A 1.439(16) . ?
N5 C37A 1.474(16) . ?
N5 C41A 1.408(16) . ?
C35 H35A 0.9700 . ?
C35 H35B 0.9700 . ?
C35 C36 1.522(14) . ?
C36 H36A 0.9700 . ?
C36 H36B 0.9700 . ?
C37 H37A 0.9700 . ?
C37 H37B 0.9700 . ?
C37 C38 1.587(17) . ?
C38 H38A 0.9700 . ?
C38 H38B 0.9700 . ?
C38 C39 1.544(16) . ?
C39 H39A 0.9700 . ?
C39 H39B 0.9700 . ?
C39 C40 1.530(16) . ?
C40 H40A 0.9700 . ?
C40 H40B 0.9700 . ?
C40 C41 1.564(16) . ?
C41 H41A 0.9700 . ?
C41 H41B 0.9700 . ?
N6 C43 1.489(11) . ?
N6 C42 1.290(10) . ?
N6 C43A 1.489(15) . ?
C43 C44 1.499(17) . ?
C43 C45 1.506(18) . ?
C43 C46 1.526(17) . ?
C44 H44A 0.9700 . ?
C44 H44B 0.9700 . ?
C44 C47 1.580(16) . ?
C45 H45A 0.9700 . ?
C45 H45B 0.9700 . ?
C45 C49 1.533(13) . ?
C46 H46A 0.9700 . ?
C46 H46B 0.9700 . ?
C46 C51 1.558(16) . ?
C47 H47 0.9800 . ?
C47 C48 1.51(2) . ?
C47 C52 1.514(19) . ?
C48 H48A 0.9700 . ?
C48 H48B 0.9700 . ?
C48 C49 1.505(14) . ?
C49 H49 0.9800 . ?
C49 C50 1.500(14) . ?
C50 H50A 0.9700 . ?
C50 H50B 0.9700 . ?
C50 C51 1.497(19) . ?
C51 H51 0.9800 . ?
C51 C52 1.482(19) . ?
C52 H52A 0.9700 . ?
C52 H52B 0.9700 . ?
C1 C2 1.399(11) . ?
C2 C3 1.441(11) . ?
C2 C16 1.410(10) . ?
C3 C4 1.387(11) . ?
C3 C8 1.406(11) . ?
C4 H4 0.9300 . ?
C4 C5 1.378(14) . ?
C5 H5 0.9300 . ?
C5 C6 1.374(14) . ?
C6 H6 0.9300 . ?
C6 C7 1.357(13) . ?
C7 H7 0.9300 . ?
C7 C8 1.400(12) . ?
C9 H9A 0.9700 . ?
C9 H9B 0.9700 . ?
C9 C10 1.511(12) . ?
C10 H10A 0.9700 . ?
C10 H10B 0.9700 . ?
C16 H16 0.9300 . ?
C17 C18 1.505(12) . ?
C17 C19 1.530(10) . ?
C17 C20 1.524(11) . ?
C18 H18A 0.9700 . ?
C18 H18B 0.9700 . ?
C18 C21 1.557(13) . ?
C19 H19A 0.9700 . ?
C19 H19B 0.9700 . ?
C19 C23 1.529(13) . ?
C20 H20A 0.9700 . ?
C20 H20B 0.9700 . ?
C20 C25 1.550(13) . ?
C21 H21 0.9800 . ?
C21 C22 1.515(16) . ?
C21 C26 1.506(16) . ?
C22 H22A 0.9700 . ?
C22 H22B 0.9700 . ?
C22 C23 1.488(16) . ?
C23 H23 0.9800 . ?
C23 C24 1.487(15) . ?
C24 H24A 0.9700 . ?
C24 H24B 0.9700 . ?
C24 C25 1.500(14) . ?
C25 H25 0.9800 . ?
C25 C26 1.487(15) . ?
C26 H26A 0.9700 . ?
C26 H26B 0.9700 . ?
C27 C28 1.392(12) . ?
C28 C29 1.423(12) . ?
C28 C42 1.434(10) . ?
C29 C30 1.380(13) . ?
C29 C34 1.397(12) . ?
C30 H30 0.9300 . ?
C30 C31 1.411(14) . ?
C31 H31 0.9300 . ?
C31 C32 1.382(16) . ?
C32 H32 0.9300 . ?
C32 C33 1.350(15) . ?
C33 H33 0.9300 . ?
C33 C34 1.388(12) . ?
C42 H42 0.9300 . ?
C43A C44A 1.49(2) . ?
C43A C45A 1.51(2) . ?
C43A C46A 1.53(2) . ?
C44A H44C 0.9700 . ?
C44A H44D 0.9700 . ?
C44A C47A 1.58(2) . ?
C45A H45C 0.9700 . ?
C45A H45D 0.9700 . ?
C45A C49A 1.533(16) . ?
C46A H46C 0.9700 . ?
C46A H46D 0.9700 . ?
C46A C51A 1.55(2) . ?
C47A H47A 0.9800 . ?
C47A C48A 1.50(3) . ?
C47A C52A 1.50(2) . ?
C48A H48C 0.9700 . ?
C48A H48D 0.9700 . ?
C48A C49A 1.508(16) . ?
C49A H49A 0.9800 . ?
C49A C50A 1.520(17) . ?
C50A H50C 0.9700 . ?
C50A H50D 0.9700 . ?
C50A C51A 1.49(2) . ?
C51A H51A 0.9800 . ?
C51A C52A 1.49(2) . ?
C52A H52C 0.9700 . ?
C52A H52D 0.9700 . ?
C11A H11C 0.9700 . ?
C11A H11D 0.9700 . ?
C11A C12A 1.516(14) . ?
C12A H12C 0.9700 . ?
C12A H12D 0.9700 . ?
C12A C13A 1.509(14) . ?
C13A H13C 0.9700 . ?
C13A H13D 0.9700 . ?
C13A C14A 1.520(14) . ?
C14A H14C 0.9700 . ?
C14A H14D 0.9700 . ?
C14A C15A 1.510(14) . ?
C15A H15C 0.9700 . ?
C15A H15D 0.9700 . ?
C35A H35C 0.9700 . ?
C35A H35D 0.9700 . ?
C35A C36A 1.516(19) . ?
C36A H36C 0.9700 . ?
C36A H36D 0.9700 . ?
C37A H37C 0.9700 . ?
C37A H37D 0.9700 . ?
C37A C38A 1.571(19) . ?
C38A H38C 0.9700 . ?
C38A H38D 0.9700 . ?
C38A C39A 1.566(19) . ?
C39A H39C 0.9700 . ?
C39A H39D 0.9700 . ?
C39A C40A 1.553(18) . ?
C40A H40C 0.9700 . ?
C40A H40D 0.9700 . ?
C40A C41A 1.570(19) . ?
C41A H41C 0.9700 . ?
C41A H41D 0.9700 . ?
C53A H53C 0.9700 . ?
C53A H53D 0.9700 . ?
C53A C54A 1.50(2) . ?
C54A H54C 0.9700 . ?
C54A H54D 0.9700 . ?
C54A C55A 1.58(2) . ?
C55A H55C 0.9700 . ?
C55A H55D 0.9700 . ?
C55A C56A 1.24(2) . ?
C56A H56C 0.9700 . ?
C56A H56D 0.9700 . ?
C57A H57C 0.9700 . ?
C57A H57D 0.9700 . ?
C58A H58D 0.9600 . ?
C58A H58E 0.9600 . ?
C58A H58F 0.9600 . ?
C59A H59D 0.9600 . ?
C59A H59E 0.9600 . ?
C59A H59F 0.9600 . ?
C60A H60D 0.9600 . ?
C60A H60E 0.9600 . ?
C60A H60F 0.9600 . ?
C1A H1AA 0.9600 . ?
C1A H1AB 0.9600 . ?
C1A H1AC 0.9600 . ?
C1A C1B 1.514(14) . ?
C1B H1BA 0.9700 . ?
C1B H1BB 0.9700 . ?
C1B C1C 1.508(14) . ?
C1C H1CA 0.9700 . ?
C1C H1CB 0.9700 . ?
C1C C1D 1.508(14) . ?
C1D H1DA 0.9700 . ?
C1D H1DB 0.9700 . ?
C1D C1E 1.508(14) . ?
C1E H1EA 0.9700 . ?
C1E H1EB 0.9700 . ?
C1E C1F 1.513(14) . ?
C1F H1FA 0.9601 . ?
C1F H1FB 0.9599 . ?
C1F H1FC 0.9600 . ?

loop_
_geom_torsion_atom_site_label_1
_geom_torsion_atom_site_label_2
_geom_torsion_atom_site_label_3
_geom_torsion_atom_site_label_4
_geom_torsion
_geom_torsion_site_symmetry_1
_geom_torsion_site_symmetry_2
_geom_torsion_site_symmetry_3
_geom_torsion_site_symmetry_4
_geom_torsion_publ_flag
Er1 O1 C53 C54 163.8(17) . . . . ?
Er1 O1 C56 C55 -178.0(19) . . . . ?
Er1 O1 C53A C54A -177.6(15) . . . . ?
Er1 O1 C56A C55A 179(2) . . . . ?
Er1 N3 C16 C2 0.7(10) . . . . ?
Er1 N3 C17 C18 -61.6(8) . . . . ?
Er1 N3 C17 C19 57.8(9) . . . . ?
Er1 N3 C17 C20 176.1(5) . . . . ?
Er1 N6 C43 C44 -73.2(13) . . . . ?
Er1 N6 C43 C45 45.8(14) . . . . ?
Er1 N6 C43 C46 166.2(8) . . . . ?
Er1 N6 C42 C28 7.3(10) . . . . ?
Er1 N6 C43A C44A -164.2(15) . . . . ?
Er1 N6 C43A C45A -43(2) . . . . ?
Er1 N6 C43A C46A 78(2) . . . . ?
Er1 C1 C2 C3 173.5(5) . . . . ?
Er1 C1 C2 C16 -4.4(10) . . . . ?
Er1 C27 C28 C29 169.8(5) . . . . ?
Er1 C27 C28 C42 -9.3(10) . . . . ?
C58 Si1 C57 Er1 42(2) . . . . ?
C59 Si1 C57 Er1 163.0(19) . . . . ?
C60 Si1 C57 Er1 -81(2) . . . . ?
O1 C53 C54 C55 9(3) . . . . ?
O1 C53A C54A C55A -22(3) . . . . ?
C53 O1 C56 C55 -27(3) . . . . ?
C53 C54 C55 C56 -23(3) . . . . ?
C54 C55 C56 O1 31(3) . . . . ?
C56 O1 C53 C54 7(3) . . . . ?
N1 C1 C2 C3 1.5(9) . . . . ?
N1 C1 C2 C16 -176.3(8) . . . . ?
N1 C9 C10 N2 174.2(7) . . . . ?
N2 C11 C12 C13 -57(2) . . . . ?
N2 C11A C12A C13A -60(3) . . . . ?
C11 N2 C15 C14 -61(2) . . . . ?
C11 N2 C10 C9 74.8(16) . . . . ?
C11 C12 C13 C14 60(2) . . . . ?
C12 C13 C14 C15 -62(3) . . . . ?
C13 C14 C15 N2 63(3) . . . . ?
C15 N2 C11 C12 58(2) . . . . ?
C15 N2 C10 C9 -163.5(16) . . . . ?
N3 C17 C18 C21 174.4(8) . . . . ?
N3 C17 C19 C23 -175.2(8) . . . . ?
N3 C17 C20 C25 179.8(7) . . . . ?
N4 C35 C36 N5 178.7(14) . . . . ?
N4 C27 C28 C29 -2.6(9) . . . . ?
N4 C27 C28 C42 178.3(8) . . . . ?
N4 C35A C36A N5 162(2) . . . . ?
N5 C37 C38 C39 59(2) . . . . ?
N5 C37A C38A C39A 74(3) . . . . ?
C35 N4 C27 Er1 10.6(17) . . . . ?
C35 N4 C27 C28 176.9(10) . . . . ?
C35 N4 C34 C29 -176.6(9) . . . . ?
C35 N4 C34 C33 4.9(16) . . . . ?
C36 N5 C37 C38 -178.8(17) . . . . ?
C36 N5 C41 C40 -175.4(15) . . . . ?
C37 N5 C36 C35 -157.4(17) . . . . ?
C37 N5 C41 C40 61(2) . . . . ?
C37 C38 C39 C40 -67(2) . . . . ?
C38 C39 C40 C41 68(2) . . . . ?
C39 C40 C41 N5 -65(2) . . . . ?
C41 N5 C36 C35 77.7(18) . . . . ?
C41 N5 C37 C38 -56(2) . . . . ?
N6 C43 C44 C47 172.7(11) . . . . ?
N6 C43 C45 C49 -175.1(10) . . . . ?
N6 C43 C46 C51 179.9(11) . . . . ?
N6 C43A C44A C47A -177.7(19) . . . . ?
N6 C43A C45A C49A -179.6(18) . . . . ?
N6 C43A C46A C51A -173.4(19) . . . . ?
C43 N6 C42 C28 -176.1(9) . . . . ?
C43 C44 C47 C48 -56.8(16) . . . . ?
C43 C44 C47 C52 62.5(15) . . . . ?
C43 C45 C49 C48 59.2(15) . . . . ?
C43 C45 C49 C50 -58.1(16) . . . . ?
C43 C46 C51 C50 59.6(15) . . . . ?
C43 C46 C51 C52 -59.5(16) . . . . ?
C44 C43 C45 C49 -58.7(14) . . . . ?
C44 C43 C46 C51 59.8(14) . . . . ?
C44 C47 C48 C49 62.9(15) . . . . ?
C44 C47 C52 C51 -65.2(15) . . . . ?
C45 C43 C44 C47 56.3(14) . . . . ?
C45 C43 C46 C51 -60.0(14) . . . . ?
C45 C49 C50 C51 59.2(15) . . . . ?
C46 C43 C44 C47 -61.5(14) . . . . ?
C46 C43 C45 C49 59.2(14) . . . . ?
C46 C51 C52 C47 64.3(15) . . . . ?
C47 C48 C49 C45 -63.7(14) . . . . ?
C47 C48 C49 C50 52.3(16) . . . . ?
C48 C47 C52 C51 49.4(16) . . . . ?
C48 C49 C50 C51 -55.0(16) . . . . ?
C49 C50 C51 C46 -59.8(14) . . . . ?
C49 C50 C51 C52 55.4(15) . . . . ?
C50 C51 C52 C47 -51.3(15) . . . . ?
C52 C47 C48 C49 -50.4(16) . . . . ?
C1 N1 C8 C3 1.5(10) . . . . ?
C1 N1 C8 C7 -179.5(9) . . . . ?
C1 N1 C9 C10 99.5(10) . . . . ?
C1 C2 C3 C4 179.9(10) . . . . ?
C1 C2 C3 C8 -0.7(9) . . . . ?
C1 C2 C16 N3 2.6(13) . . . . ?
C2 C3 C4 C5 -180.0(10) . . . . ?
C2 C3 C8 N1 -0.5(9) . . . . ?
C2 C3 C8 C7 -179.5(8) . . . . ?
C3 C2 C16 N3 -174.8(8) . . . . ?
C3 C4 C5 C6 -1.0(15) . . . . ?
C4 C3 C8 N1 179.1(7) . . . . ?
C4 C3 C8 C7 0.1(12) . . . . ?
C4 C5 C6 C7 0.9(16) . . . . ?
C5 C6 C7 C8 -0.2(14) . . . . ?
C6 C7 C8 N1 -179.1(9) . . . . ?
C6 C7 C8 C3 -0.3(13) . . . . ?
C8 N1 C1 Er1 -169.2(8) . . . . ?
C8 N1 C1 C2 -1.8(10) . . . . ?
C8 N1 C9 C10 -78.5(10) . . . . ?
C8 C3 C4 C5 0.6(13) . . . . ?
C9 N1 C1 Er1 12.5(15) . . . . ?
C9 N1 C1 C2 179.9(7) . . . . ?
C9 N1 C8 C3 179.8(7) . . . . ?
C9 N1 C8 C7 -1.3(14) . . . . ?
C10 N2 C11 C12 -178.8(15) . . . . ?
C10 N2 C15 C14 179.0(14) . . . . ?
C10 N2 C11A C12A -174.0(15) . . . . ?
C10 N2 C15A C14A 175.5(17) . . . . ?
C16 N3 C17 C18 118.3(8) . . . . ?
C16 N3 C17 C19 -122.3(8) . . . . ?
C16 N3 C17 C20 -4.0(10) . . . . ?
C16 C2 C3 C4 -2.4(16) . . . . ?
C16 C2 C3 C8 177.1(8) . . . . ?
C17 N3 C16 C2 -179.2(7) . . . . ?
C17 C18 C21 C22 -58.9(12) . . . . ?
C17 C18 C21 C26 61.2(11) . . . . ?
C17 C19 C23 C22 59.9(11) . . . . ?
C17 C19 C23 C24 -62.1(11) . . . . ?
C17 C20 C25 C24 61.9(11) . . . . ?
C17 C20 C25 C26 -58.8(11) . . . . ?
C18 C17 C19 C23 -58.2(10) . . . . ?
C18 C17 C20 C25 58.8(9) . . . . ?
C18 C21 C22 C23 63.0(12) . . . . ?
C18 C21 C26 C25 -62.5(11) . . . . ?
C19 C17 C18 C21 57.6(10) . . . . ?
C19 C17 C20 C25 -61.5(10) . . . . ?
C19 C23 C24 C25 61.9(12) . . . . ?
C20 C17 C18 C21 -60.0(10) . . . . ?
C20 C17 C19 C23 61.1(10) . . . . ?
C20 C25 C26 C21 61.3(11) . . . . ?
C21 C22 C23 C19 -63.7(11) . . . . ?
C21 C22 C23 C24 56.9(11) . . . . ?
C22 C21 C26 C25 55.8(12) . . . . ?
C22 C23 C24 C25 -58.1(12) . . . . ?
C23 C24 C25 C20 -61.2(12) . . . . ?
C23 C24 C25 C26 58.2(11) . . . . ?
C24 C25 C26 C21 -57.4(11) . . . . ?
C26 C21 C22 C23 -55.4(12) . . . . ?
C27 N4 C35 C36 -88.3(17) . . . . ?
C27 N4 C34 C29 -3.1(10) . . . . ?
C27 N4 C34 C33 178.4(9) . . . . ?
C27 N4 C35A C36A -108(2) . . . . ?
C27 C28 C29 C30 -176.8(10) . . . . ?
C27 C28 C29 C34 0.9(10) . . . . ?
C27 C28 C42 N6 1.8(13) . . . . ?
C28 C29 C30 C31 179.0(10) . . . . ?
C28 C29 C34 N4 1.3(9) . . . . ?
C28 C29 C34 C33 179.9(8) . . . . ?
C29 C28 C42 N6 -177.2(8) . . . . ?
C29 C30 C31 C32 -1.5(16) . . . . ?
C30 C29 C34 N4 179.4(8) . . . . ?
C30 C29 C34 C33 -1.9(14) . . . . ?
C30 C31 C32 C33 1.9(18) . . . . ?
C31 C32 C33 C34 -2.1(17) . . . . ?
C32 C33 C34 N4 -179.5(10) . . . . ?
C32 C33 C34 C29 2.2(15) . . . . ?
C34 N4 C35 C36 84.3(16) . . . . ?
C34 N4 C27 Er1 -162.8(9) . . . . ?
C34 N4 C27 C28 3.5(10) . . . . ?
C34 N4 C35A C36A 67(3) . . . . ?
C34 C29 C30 C31 1.6(14) . . . . ?
C42 N6 C43 C44 110.8(12) . . . . ?
C42 N6 C43 C45 -130.2(11) . . . . ?
C42 N6 C43 C46 -9.8(16) . . . . ?
C42 N6 C43A C44A 21(3) . . . . ?
C42 N6 C43A C45A 142.7(17) . . . . ?
C42 N6 C43A C46A -97(2) . . . . ?
C42 C28 C29 C30 2.2(16) . . . . ?
C42 C28 C29 C34 179.9(8) . . . . ?
C43A N6 C42 C28 -177.3(14) . . . . ?
C43A C44A C47A C48A -63(3) . . . . ?
C43A C44A C47A C52A 57(3) . . . . ?
C43A C45A C49A C48A 54(3) . . . . ?
C43A C45A C49A C50A -61(2) . . . . ?
C43A C46A C51A C50A 52(3) . . . . ?
C43A C46A C51A C52A -66(3) . . . . ?
C44A C43A C45A C49A -56(2) . . . . ?
C44A C43A C46A C51A 65(2) . . . . ?
C44A C47A C48A C49A 63(2) . . . . ?
C44A C47A C52A C51A -62(3) . . . . ?
C45A C43A C44A C47A 60(2) . . . . ?
C45A C43A C46A C51A -53(2) . . . . ?
C45A C49A C50A C51A 61(2) . . . . ?
C46A C43A C44A C47A -58(2) . . . . ?
C46A C43A C45A C49A 60(2) . . . . ?
C46A C51A C52A C47A 65(2) . . . . ?
C47A C48A C49A C45A -59(2) . . . . ?
C47A C48A C49A C50A 52(2) . . . . ?
C48A C47A C52A C51A 53(3) . . . . ?
C48A C49A C50A C51A -53(2) . . . . ?
C49A C50A C51A C46A -59(3) . . . . ?
C49A C50A C51A C52A 55(3) . . . . ?
C50A C51A C52A C47A -53(3) . . . . ?
C52A C47A C48A C49A -54(3) . . . . ?
C11A N2 C10 C9 62.2(19) . . . . ?
C11A N2 C15A C14A -57(2) . . . . ?
C11A C12A C13A C14A 46(3) . . . . ?
C12A C13A C14A C15A -40(3) . . . . ?
C13A C14A C15A N2 45(3) . . . . ?
C15A N2 C10 C9 -174.9(16) . . . . ?
C15A N2 C11A C12A 64(2) . . . . ?
C35A N4 C27 Er1 12(2) . . . . ?
C35A N4 C27 C28 178.5(15) . . . . ?
C35A N4 C34 C29 -178.0(15) . . . . ?
C35A N4 C34 C33 4(2) . . . . ?
C36A N5 C37A C38A 157(3) . . . . ?
C36A N5 C41A C40A -174(2) . . . . ?
C37A N5 C36A C35A -174(3) . . . . ?
C37A N5 C41A C40A 72(3) . . . . ?
C37A C38A C39A C40A -68(3) . . . . ?
C38A C39A C40A C41A 68(4) . . . . ?
C39A C40A C41A N5 -69(4) . . . . ?
C41A N5 C36A C35A 71(3) . . . . ?
C41A N5 C37A C38A -78(3) . . . . ?
C53A O1 C56A C55A -30(3) . . . . ?
C53A C54A C55A C56A 5(3) . . . . ?
C54A C55A C56A O1 16(4) . . . . ?
C56A O1 C53A C54A 28(2) . . . . ?
C58A Si1 C57A Er1 56(5) . . . . ?
C59A Si1 C57A Er1 179(4) . . . . ?
C60A Si1 C57A Er1 -59(5) . . . . ?
C1A C1B C1C C1D 163(4) . . . . ?
C1B C1C C1D C1E 74(5) . . . . ?
C1C C1D C1E C1F 176(5) . . . . ?
